data_7128492
loop_
_publ_author_name
'Zhang, Bo'
'Duan, Yu'ai'
'Zhang, Xin'
'Guo, Shuai'

_publ_section_title
;
 Uncommon carbene-to-azole ligand rearrangement of N-heterocyclic carbenes
 in a ruthenium system.
;
_journal_issue 56
_journal_name_full 'Chemical communications (Cambridge, England)'
_journal_page_first 6879
_journal_page_last 6882
_journal_paper_doi 10.1039/d1cc01871j
_journal_volume 57
_journal_year 2021
_chemical_formula_moiety 'C39 H42 Cl N3 O Ru, C H2 Cl2, 0.5(C6 H14)'
_chemical_formula_sum 'C43 H51 Cl3 N3 O Ru'
_chemical_formula_weight 833.28
_space_group_crystal_system triclinic
_space_group_IT_number 2
_space_group_name_Hall '-P 1'
_space_group_name_H-M_alt 'P -1'
_atom_sites_solution_hydrogens mixed
_atom_sites_solution_primary dual
_audit_creation_date 2019-07-11
_audit_creation_method
;
Olex2 1.2
(compiled 2018.05.29 svn.r3508 for OlexSys, GUI svn.r5506)
;
_audit_update_record
;
2021-04-02 deposited with the CCDC.	2021-06-14 downloaded from the CCDC.
;
_cell_angle_alpha 87.2160(10)
_cell_angle_beta 76.2490(10)
_cell_angle_gamma 88.1330(10)
_cell_formula_units_Z 8
_cell_length_a 15.6278(2)
_cell_length_b 19.7257(2)
_cell_length_c 26.6898(2)
_cell_measurement_reflns_used 40234
_cell_measurement_temperature 99.98(10)
_cell_measurement_theta_max 75.6820
_cell_measurement_theta_min 2.8800
_cell_volume 7980.52(15)
_computing_cell_refinement 'CrysAlisPro 1.171.40.35a (Rigaku OD, 2018)'
_computing_data_collection 'CrysAlisPro 1.171.40.35a (Rigaku OD, 2018)'
_computing_data_reduction 'CrysAlisPro 1.171.40.35a (Rigaku OD, 2018)'
_computing_molecular_graphics 'Olex2 (Dolomanov et al., 2009)'
_computing_publication_material 'Olex2 (Dolomanov et al., 2009)'
_computing_structure_refinement 'ShelXL (Sheldrick, 2015)'
_computing_structure_solution 'ShelXT (Sheldrick, 2015)'
_diffrn_ambient_environment N~2~
_diffrn_ambient_temperature 99.98(10)
_diffrn_detector 'CCD plate'
_diffrn_detector_area_resol_mean 10.0000
_diffrn_detector_type HyPix
_diffrn_measured_fraction_theta_full 0.998
_diffrn_measured_fraction_theta_max 0.958
_diffrn_measurement_details
;
List of Runs (angles in degrees, time in seconds):

  # Type    Start    End  Width  t~exp~   \w     \q     \k     \f   Frames
#--------------------------------------------------------------------------
  1  \w    -44.00 -19.00   0.50    0.05    --  -47.82   9.00  60.00   50
  2  \w    -63.00  17.00   0.50    0.05    --  -47.82  57.00  60.00  160
  3  \w    -61.00  -6.00   0.50    0.05    --  -47.82  57.00 -60.00  110
  4  \w    -60.00  25.00   0.50    0.05    --  -47.82  37.00-180.00  170
  5  \w     -4.00  45.00   0.50    0.05    --   47.82  -9.00-113.00   98
  6  \w     76.00 114.00   0.50    0.10    --  104.75  -9.00-113.00   76
  7  \w    148.00 174.00   0.50    0.10    --  104.75  45.00-180.00   52
  8  \w     84.00 125.00   0.50    0.10    --  104.75 -77.00 -90.00   82
  9  \w     58.00 108.00   0.50    0.10    --  104.75 -94.00-120.00  100
 10  \w     48.00  95.00   0.50    0.05    --   47.82-125.00-150.00   94
 11  \w     38.00  64.00   0.50    0.10    --  104.75 -77.00 -90.00   52
 12  \w     31.00 119.00   0.50    0.10    --  104.75 -15.00-150.00  176
 13  \w     59.00  96.00   0.50    0.10    --  104.75 -94.00   0.00   74
 14  \w     71.00 102.00   0.50    0.10    --  104.75 -94.00  60.00   62
 15  \w     78.00 108.00   0.50    0.10    --  104.75 -94.00  90.00   60
 16  \w     39.00  67.00   0.50    0.10    --  104.75 -94.00  60.00   56
 17  \w     33.00 117.00   0.50    0.10    --  104.75 -45.00 120.00  168
 18  \w    107.00 171.00   0.50    0.10    --  104.75   9.00  60.00  128
 19  \w     29.00 116.00   0.50    0.05    --   47.82   9.00  60.00  174
 20  \w     32.00 109.00   0.50    0.10    --  104.75 -94.00 -60.00  154
 21  \w     30.00 118.00   0.50    0.10    --  104.75 -30.00 -90.00  176
 22  \w     32.00 121.00   0.50    0.10    --  104.75 -61.00  30.00  178
 23  \w     32.00  90.00   0.50    0.10    --  104.75 -94.00 150.00  116
 24  \w   -118.00 -40.00   0.50    0.05    --  -47.82  -9.00-113.00  156
 25  \w   -113.00 -34.00   0.50    0.10    -- -102.00  45.00-180.00  158
 26  \w   -117.00 -75.00   0.50    0.10    -- -102.00 125.00-180.00   84
 27  \w   -112.00 -31.00   0.50    0.10    -- -102.00  61.00 -90.00  162
 28  \w    -97.00 -71.00   0.50    0.10    -- -102.00   9.00  60.00   52
 29  \w   -171.00 -90.00   0.50    0.10    -- -102.00  -9.00-113.00  162
;
_diffrn_measurement_device 'four-circle diffractometer'
_diffrn_measurement_device_type 'XtaLAB Synergy R, DW system, HyPix'
_diffrn_measurement_method '\w scans'
_diffrn_orient_matrix_type 'CrysAlisPro convention (1999,Acta A55,543-557)'
_diffrn_orient_matrix_UB_11 -0.0789382000
_diffrn_orient_matrix_UB_12 0.0503529000
_diffrn_orient_matrix_UB_13 0.0065797000
_diffrn_orient_matrix_UB_21 0.0628327000
_diffrn_orient_matrix_UB_22 0.0596407000
_diffrn_orient_matrix_UB_23 -0.0039559000
_diffrn_orient_matrix_UB_31 0.0111917000
_diffrn_orient_matrix_UB_32 0.0049342000
_diffrn_orient_matrix_UB_33 -0.0589793000
_diffrn_radiation_monochromator mirror
_diffrn_radiation_probe x-ray
_diffrn_radiation_type CuK\a
_diffrn_radiation_wavelength 1.54184
_diffrn_reflns_av_R_equivalents 0.0339
_diffrn_reflns_av_unetI/netI 0.0337
_diffrn_reflns_Laue_measured_fraction_full 0.998
_diffrn_reflns_Laue_measured_fraction_max 0.958
_diffrn_reflns_limit_h_max 19
_diffrn_reflns_limit_h_min -19
_diffrn_reflns_limit_k_max 24
_diffrn_reflns_limit_k_min -24
_diffrn_reflns_limit_l_max 17
_diffrn_reflns_limit_l_min -32
_diffrn_reflns_number 96205
_diffrn_reflns_point_group_measured_fraction_full 0.998
_diffrn_reflns_point_group_measured_fraction_max 0.958
_diffrn_reflns_theta_full 67.684
_diffrn_reflns_theta_max 75.992
_diffrn_reflns_theta_min 2.243
_diffrn_source 'Rotating-anode X-ray tube'
_diffrn_source_type 'Rigaku (Cu) X-ray Source'
_exptl_absorpt_coefficient_mu 5.307
_exptl_absorpt_correction_T_max 1.00000
_exptl_absorpt_correction_T_min 0.53918
_exptl_absorpt_correction_type multi-scan
_exptl_absorpt_process_details
;
CrysAlisPro 1.171.40.35a (Rigaku Oxford Diffraction, 2018)
Empirical absorption correction using spherical harmonics,
 implemented in SCALE3 ABSPACK scaling algorithm.
;
_exptl_crystal_colour brown
_exptl_crystal_colour_primary brown
_exptl_crystal_density_diffrn 1.387
_exptl_crystal_description block
_exptl_crystal_F_000 3464
_exptl_crystal_size_max 0.3
_exptl_crystal_size_mid 0.25
_exptl_crystal_size_min 0.2
_refine_diff_density_max 1.195
_refine_diff_density_min -2.739
_refine_diff_density_rms 0.108
_refine_ls_extinction_method none
_refine_ls_goodness_of_fit_ref 1.050
_refine_ls_hydrogen_treatment constr
_refine_ls_matrix_type full
_refine_ls_number_parameters 1924
_refine_ls_number_reflns 31941
_refine_ls_number_restraints 28
_refine_ls_restrained_S_all 1.050
_refine_ls_R_factor_all 0.0704
_refine_ls_R_factor_gt 0.0541
_refine_ls_shift/su_max 0.002
_refine_ls_shift/su_mean 0.000
_refine_ls_structure_factor_coef Fsqd
_refine_ls_weighting_details 'w=1/[\s^2^(Fo^2^)+(0.0797P)^2^+16.6954P] where P=(Fo^2^+2Fc^2^)/3'
_refine_ls_weighting_scheme calc
_refine_ls_wR_factor_gt 0.1518
_refine_ls_wR_factor_ref 0.1688
_reflns_Friedel_coverage 0.000
_reflns_number_gt 23569
_reflns_number_total 31941
_reflns_threshold_expression 'I > 2\s(I)'
_cod_data_source_file d1cc01871j2.cif
_cod_data_source_block zb-zx
_cod_depositor_comments 'Adding full bibliography for 7128489--7128493.cif.'
_cod_database_code 7128492
_shelx_shelxl_version_number 2014/7
_chemical_oxdiff_formula C1H1N1O1Cl1Ru1
_shelx_space_group_comment
;
The symmetry employed for this shelxl refinement is uniquely defined
by the following loop, which should always be used as a source of
symmetry information in preference to the above space-group names.
They are only intended as comments.
;
_shelx_estimated_absorpt_t_max 0.417
_shelx_estimated_absorpt_t_min 0.299
_diffrn_oxdiff_digest_frames
;
016590161ce0ea2cc1f32ddada40587049000506b9d
;
_reflns_odcompleteness_completeness 99.86
_reflns_odcompleteness_iscentric 1
_reflns_odcompleteness_theta 66.97
_olex2_refinement_description
;
1. Fixed Uiso
 At 1.2 times of:
  All C(H) groups, All C(H,H) groups
 At 1.5 times of:
  All C(H,H,H) groups
2. Rigid bond restraints
 C1C, C154, C156, C76, C77, C78
 with sigma for 1-2 distances of 0.01 and sigma for 1-3 distances of 0.01
3. Uiso/Uaniso restraints and constraints
C1C \\sim C154 \\sim C156 \\sim C76 \\sim C77 \\sim C78: within 2A with sigma
of 0.04 and sigma for terminal atoms of 0.08
4. Others
 Sof(C76A)=Sof(H76A)=Sof(C77A)=Sof(H77D)=Sof(H77E)=Sof(H77F)=Sof(C78A)=
 Sof(H78D)=Sof(H78E)=Sof(H78F)=1-FVAR(1)
 Sof(C76)=Sof(H76)=Sof(C77)=Sof(H77A)=Sof(H77B)=Sof(H77C)=Sof(C78)=Sof(H78A)=
 Sof(H78B)=Sof(H78C)=FVAR(1)
 Sof(C1A)=Sof(H1A)=Sof(C1B)=Sof(H1BA)=Sof(H1BB)=Sof(H1BC)=Sof(C1C)=Sof(H1CA)=
 Sof(H1CB)=Sof(H1CC)=1-FVAR(2)
 Sof(C154)=Sof(H154)=Sof(C155)=Sof(H15A)=Sof(H15B)=Sof(H15C)=Sof(C156)=
 Sof(H15D)=Sof(H15E)=Sof(H15F)=FVAR(2)
5.a Riding coordinates:
 C28(H28A,H28B,H28C)
5.b Ternary CH refined with riding coordinates:
 C37(H37), C1A(H1A), C154(H154), C76(H76), C76A(H76A), C115(H115)
5.c Secondary CH2 refined with riding coordinates:
 C25(H25A,H25B), C26(H26A,H26B), C27(H27A,H27B), C142(H14A,H14B), C143(H14C,
 H14D), C144(H14E,H14F), C64(H64A,H64B), C65(H65A,H65B), C66(H66A,H66B),
 C103(H10A,H10B), C104(H10C,H10D), C105(H10E,H10F), C157(H15G,H15H), C158(H15I,
 H15J), C159(H15K,H15L), C160(H16V,H16W), C162(H16D,H16E), C163(H16F,H16G),
 C164(H16H,H16I), C165(H16J,H16K), C168(H16R,H16S), C169(H16T,H16U), C170(H17A,
 H17B), C171(H17C,H17D)
5.d Aromatic/amide H refined with riding coordinates:
 C4(H4), C5(H5), C8(H8), C11(H11), C12(H12), C13(H13), C14(H14), C15(H15),
 C18(H18), C19(H19), C20(H20), C21(H21), C22(H22), C32(H32), C33(H33), C35(H35),
  C36(H36), C121(H121), C122(H122), C125(H125), C128(H128), C129(H129),
 C130(H130), C131(H131), C132(H132), C135(H135), C136(H136), C137(H137),
 C138(H138), C139(H139), C149(H149), C150(H150), C152(H152), C153(H153),
 C43(H43), C44(H44), C47(H47), C50(H50), C51(H51), C52(H52), C53(H53), C54(H54),
  C57(H57), C58(H58), C59(H59), C60(H60), C61(H61), C71(H71), C72(H72),
 C74(H74), C75(H75), C82(H82), C83(H83), C86(H86), C89(H89), C90(H90), C91(H91),
  C92(H92), C93(H93), C96(H96), C97(H97), C98(H98), C99(H99), C100(H100),
 C110(H110), C111(H111), C113(H113), C114(H114)
5.e Idealised Me refined as rotating group:
 C1(H1B,H1C,H1D), C29(H29A,H29B,H29C), C30(H30A,H30B,H30C), C38(H38A,H38B,
 H38C), C39(H39A,H39B,H39C), C1B(H1BA,H1BB,H1BC), C1C(H1CA,H1CB,H1CC),
 C118(H11A,H11B,H11C), C145(H14G,H14H,H14I), C146(H14J,H14K,H14L), C147(H14M,
 H14N,H14O), C155(H15A,H15B,H15C), C156(H15D,H15E,H15F), C40(H40A,H40B,H40C),
 C67(H67A,H67B,H67C), C68(H68A,H68B,H68C), C69(H69A,H69B,H69C), C77(H77A,H77B,
 H77C), C77A(H77D,H77E,H77F), C78(H78A,H78B,H78C), C78A(H78D,H78E,H78F),
 C79(H79A,H79B,H79C), C106(H10G,H10H,H10I), C107(H10J,H10K,H10L), C108(H10M,
 H10N,H10O), C116(H11D,H11E,H11F), C117(H11G,H11H,H11I), C161(H16A,H16B,H16C),
 C166(H16L,H16M,H16N), C167(H16O,H16P,H16Q), C172(H17E,H17F,H17G)
;
_olex2_submission_special_instructions 'No special instructions were received'
_oxdiff_exptl_absorpt_empirical_details
;
Empirical correction (ABSPACK) includes:
- Absorption correction using spherical harmonics
- Frame scaling
;
_oxdiff_exptl_absorpt_empirical_full_max 1.406
_oxdiff_exptl_absorpt_empirical_full_min 0.726

loop_
_space_group_symop_operation_xyz
'x, y, z'
'-x, -y, -z'

loop_
_atom_site_label
_atom_site_type_symbol
_atom_site_fract_x
_atom_site_fract_y
_atom_site_fract_z
_atom_site_U_iso_or_equiv
_atom_site_adp_type
_atom_site_occupancy
_atom_site_site_symmetry_order
_atom_site_calc_flag
_atom_site_refinement_flags_posn
_atom_site_refinement_flags_adp
_atom_site_refinement_flags_occupancy
_atom_site_disorder_assembly
_atom_site_disorder_group
C1 C 0.3384(3) 0.8016(2) -0.07682(16) 0.0470(11) Uani 1 1 d . . . . .
H1B H 0.3738 0.7825 -0.0545 0.071 Uiso 1 1 calc GR . . . .
H1C H 0.3321 0.8497 -0.0729 0.071 Uiso 1 1 calc GR . . . .
H1D H 0.3665 0.7925 -0.1120 0.071 Uiso 1 1 calc GR . . . .
C2 C 0.2494(3) 0.77033(17) -0.06276(14) 0.0300(8) Uani 1 1 d . . . . .
C3 C 0.1902(2) 0.78258(17) -0.01123(13) 0.0241(7) Uani 1 1 d . . . . .
C4 C 0.1083(2) 0.75125(17) 0.00300(14) 0.0266(7) Uani 1 1 d . . . . .
H4 H 0.0917 0.7219 -0.0191 0.032 Uiso 1 1 calc R . . . .
C5 C 0.0525(2) 0.76421(16) 0.04992(14) 0.0251(7) Uani 1 1 d . . . . .
H5 H -0.0011 0.7423 0.0596 0.030 Uiso 1 1 calc R . . . .
C6 C 0.0745(2) 0.80991(15) 0.08375(13) 0.0204(6) Uani 1 1 d . . . . .
C7 C 0.1533(2) 0.84617(15) 0.06839(12) 0.0189(6) Uani 1 1 d . . . . .
C8 C 0.2108(2) 0.82893(16) 0.02180(13) 0.0233(7) Uani 1 1 d . . . . .
H8 H 0.2654 0.8494 0.0124 0.028 Uiso 1 1 calc R . . . .
C9 C 0.0110(2) 0.81673(16) 0.13508(13) 0.0218(7) Uani 1 1 d . . . . .
C10 C 0.0109(2) 0.75919(15) 0.17420(14) 0.0209(7) Uani 1 1 d . . . . .
C11 C 0.0319(2) 0.69208(17) 0.15988(14) 0.0253(7) Uani 1 1 d . . . . .
H11 H 0.0421 0.6816 0.1253 0.030 Uiso 1 1 calc R . . . .
C12 C 0.0379(2) 0.64098(17) 0.19696(15) 0.0299(8) Uani 1 1 d . . . . .
H12 H 0.0521 0.5968 0.1868 0.036 Uiso 1 1 calc R . . . .
C13 C 0.0232(2) 0.65489(17) 0.24824(15) 0.0280(8) Uani 1 1 d . . . . .
H13 H 0.0273 0.6204 0.2727 0.034 Uiso 1 1 calc R . . . .
C14 C 0.0020(2) 0.72113(16) 0.26336(14) 0.0247(7) Uani 1 1 d . . . . .
H14 H -0.0084 0.7310 0.2980 0.030 Uiso 1 1 calc R . . . .
C15 C -0.0036(2) 0.77240(15) 0.22666(13) 0.0214(6) Uani 1 1 d . . . . .
H15 H -0.0173 0.8165 0.2372 0.026 Uiso 1 1 calc R . . . .
C16 C -0.0414(2) 0.87297(15) 0.14518(12) 0.0194(6) Uani 1 1 d . . . . .
C17 C -0.1183(2) 0.88093(16) 0.18983(13) 0.0199(6) Uani 1 1 d . . . . .
C18 C -0.1827(2) 0.83090(16) 0.20294(14) 0.0243(7) Uani 1 1 d . . . . .
H18 H -0.1749 0.7906 0.1855 0.029 Uiso 1 1 calc R . . . .
C19 C -0.2579(2) 0.84149(18) 0.24184(15) 0.0300(8) Uani 1 1 d . . . . .
H19 H -0.3002 0.8081 0.2504 0.036 Uiso 1 1 calc R . . . .
C20 C -0.2707(2) 0.90150(19) 0.26821(15) 0.0312(8) Uani 1 1 d . . . . .
H20 H -0.3215 0.9084 0.2940 0.037 Uiso 1 1 calc R . . . .
C21 C -0.2072(2) 0.95106(18) 0.25568(14) 0.0272(7) Uani 1 1 d . . . . .
H21 H -0.2152 0.9913 0.2731 0.033 Uiso 1 1 calc R . . . .
C22 C -0.1315(2) 0.94046(17) 0.21704(13) 0.0231(7) Uani 1 1 d . . . . .
H22 H -0.0889 0.9737 0.2092 0.028 Uiso 1 1 calc R . . . .
C23 C -0.0256(2) 0.93349(16) 0.11002(12) 0.0194(6) Uani 1 1 d . . . . .
C24 C -0.0859(2) 0.97378(16) 0.09103(12) 0.0202(6) Uani 1 1 d . . . . .
C25 C -0.1824(2) 0.96754(17) 0.09702(13) 0.0226(7) Uani 1 1 d . . . . .
H25A H -0.2042 1.0071 0.0805 0.027 Uiso 1 1 calc R . . . .
H25B H -0.2112 0.9673 0.1335 0.027 Uiso 1 1 calc R . . . .
C26 C -0.2076(2) 0.90358(17) 0.07408(13) 0.0225(7) Uani 1 1 d . . . . .
H26A H -0.1863 0.9065 0.0368 0.027 Uiso 1 1 calc R . . . .
H26B H -0.1798 0.8641 0.0872 0.027 Uiso 1 1 calc R . . . .
C27 C -0.3071(2) 0.89513(19) 0.08778(14) 0.0291(8) Uani 1 1 d . . . . .
H27A H -0.3273 0.8882 0.1249 0.035 Uiso 1 1 calc R . . . .
H27B H -0.3350 0.9366 0.0777 0.035 Uiso 1 1 calc R . . . .
C28 C -0.3359(3) 0.8361(2) 0.06179(19) 0.0425(10) Uani 1 1 d . . . . .
H28A H -0.3421 0.7965 0.0846 0.064 Uiso 1 1 d R . . . .
H28B H -0.3914 0.8474 0.0536 0.064 Uiso 1 1 d R . . . .
H28C H -0.2924 0.8272 0.0306 0.064 Uiso 1 1 d R . . . .
C29 C -0.0646(2) 1.08163(17) 0.03362(13) 0.0254(7) Uani 1 1 d . . . . .
H29A H -0.0890 1.1172 0.0565 0.038 Uiso 1 1 calc GR . . . .
H29B H -0.1084 1.0671 0.0168 0.038 Uiso 1 1 calc GR . . . .
H29C H -0.0147 1.0983 0.0081 0.038 Uiso 1 1 calc GR . . . .
C30 C 0.1123(3) 1.0570(2) 0.19388(17) 0.0374(9) Uani 1 1 d . . . . .
H30A H 0.1035 1.0610 0.2305 0.056 Uiso 1 1 calc GR . . . .
H30B H 0.0563 1.0530 0.1855 0.056 Uiso 1 1 calc GR . . . .
H30C H 0.1411 1.0966 0.1762 0.056 Uiso 1 1 calc GR . . . .
C31 C 0.1686(2) 0.99509(17) 0.17739(13) 0.0233(7) Uani 1 1 d . . . . .
C32 C 0.1316(2) 0.92811(17) 0.19111(12) 0.0208(6) Uani 1 1 d . . . . .
H32 H 0.0735 0.9246 0.2098 0.025 Uiso 1 1 calc R . . . .
C33 C 0.18146(19) 0.86842(16) 0.17689(11) 0.0185(6) Uani 1 1 d . . . . .
H33 H 0.1572 0.8264 0.1883 0.022 Uiso 1 1 calc R . . . .
C34 C 0.2693(2) 0.87163(16) 0.14500(12) 0.0186(6) Uani 1 1 d . . . . .
C35 C 0.3016(2) 0.93736(16) 0.12918(12) 0.0202(6) Uani 1 1 d . . . . .
H35 H 0.3565 0.9413 0.1063 0.024 Uiso 1 1 calc R . . . .
C36 C 0.2536(2) 0.99797(16) 0.14682(12) 0.0210(6) Uani 1 1 d . . . . .
H36 H 0.2797 1.0399 0.1377 0.025 Uiso 1 1 calc R . . . .
C37 C 0.3260(2) 0.81000(17) 0.12613(12) 0.0231(7) Uani 1 1 d . . . . .
H37 H 0.3471 0.8155 0.0886 0.028 Uiso 1 1 calc R . . . .
C38 C 0.2760(2) 0.74294(16) 0.13835(13) 0.0252(7) Uani 1 1 d . . . . .
H38A H 0.2258 0.7453 0.1234 0.038 Uiso 1 1 calc GR . . . .
H38B H 0.2566 0.7356 0.1751 0.038 Uiso 1 1 calc GR . . . .
H38C H 0.3143 0.7061 0.1242 0.038 Uiso 1 1 calc GR . . . .
C39 C 0.4063(2) 0.8064(2) 0.14980(15) 0.0343(8) Uani 1 1 d . . . . .
H39A H 0.3870 0.8012 0.1867 0.051 Uiso 1 1 calc GR . . . .
H39B H 0.4389 0.8474 0.1407 0.051 Uiso 1 1 calc GR . . . .
H39C H 0.4433 0.7682 0.1368 0.051 Uiso 1 1 calc GR . . . .
Cl1 Cl 0.24575(5) 0.98317(4) 0.02477(3) 0.02265(16) Uani 1 1 d . . . . .
N1 N 0.05524(17) 0.96326(13) 0.09348(10) 0.0187(5) Uani 1 1 d . . . . .
N2 N 0.04758(18) 1.01894(14) 0.06511(11) 0.0217(6) Uani 1 1 d . . . . .
N3 N -0.03671(18) 1.02422(13) 0.06326(10) 0.0206(5) Uani 1 1 d . . . . .
O1 O 0.2254(2) 0.73641(15) -0.09371(11) 0.0406(7) Uani 1 1 d . . . . .
Ru1 Ru 0.17775(2) 0.92965(2) 0.10774(2) 0.01685(7) Uani 1 1 d . . . . .
C1A C -0.0305(7) 0.4616(5) 0.0983(4) 0.044(3) Uani 0.511(8) 1 d . . P A 2
H1A H 0.0117 0.4852 0.1128 0.053 Uiso 0.511(8) 1 calc R . P A 2
C1B C -0.1201(8) 0.4624(6) 0.1375(4) 0.058(3) Uani 0.511(8) 1 d . . P A 2
H1BA H -0.1466 0.5070 0.1372 0.087 Uiso 0.511(8) 1 calc GR . P A 2
H1BB H -0.1118 0.4507 0.1714 0.087 Uiso 0.511(8) 1 calc GR . P A 2
H1BC H -0.1578 0.4301 0.1283 0.087 Uiso 0.511(8) 1 calc GR . P A 2
C1C C -0.0344(7) 0.4971(5) 0.0472(3) 0.049(3) Uani 0.511(8) 1 d . U P A 2
H1CA H -0.0745 0.4740 0.0321 0.073 Uiso 0.511(8) 1 calc GR . P A 2
H1CB H 0.0232 0.4965 0.0244 0.073 Uiso 0.511(8) 1 calc GR . P A 2
H1CC H -0.0544 0.5432 0.0529 0.073 Uiso 0.511(8) 1 calc GR . P A 2
C118 C -0.0758(3) 0.4468(2) 0.32477(15) 0.0360(9) Uani 1 1 d . . . . .
H11A H -0.1131 0.4631 0.3027 0.054 Uiso 1 1 calc GR . . . .
H11B H -0.1036 0.4562 0.3599 0.054 Uiso 1 1 calc GR . . . .
H11C H -0.0661 0.3987 0.3216 0.054 Uiso 1 1 calc GR . . . .
C119 C 0.0117(2) 0.48223(16) 0.30899(13) 0.0224(7) Uani 1 1 d . . . . .
C120 C 0.0696(2) 0.47020(16) 0.25679(13) 0.0221(7) Uani 1 1 d . . . . .
C121 C 0.1516(2) 0.50131(16) 0.24277(12) 0.0217(6) Uani 1 1 d . . . . .
H121 H 0.1684 0.5305 0.2649 0.026 Uiso 1 1 calc R . . . .
C122 C 0.2075(2) 0.48794(16) 0.19539(12) 0.0219(7) Uani 1 1 d . . . . .
H122 H 0.2613 0.5095 0.1855 0.026 Uiso 1 1 calc R . . . .
C123 C 0.1847(2) 0.44259(16) 0.16203(12) 0.0211(6) Uani 1 1 d . . . . .
C124 C 0.1057(2) 0.40713(16) 0.17686(12) 0.0202(6) Uani 1 1 d . . . . .
C125 C 0.0479(2) 0.42454(17) 0.22391(13) 0.0226(7) Uani 1 1 d . . . . .
H125 H -0.0070 0.4046 0.2333 0.027 Uiso 1 1 calc R . . . .
C126 C 0.2493(2) 0.43469(16) 0.11088(12) 0.0231(7) Uani 1 1 d . . . . .
C127 C 0.2520(3) 0.49192(17) 0.07163(13) 0.0261(7) Uani 1 1 d . . . . .
C128 C 0.2284(2) 0.55875(17) 0.08524(13) 0.0269(7) Uani 1 1 d . . . . .
H128 H 0.2153 0.5692 0.1199 0.032 Uiso 1 1 calc R . . . .
C129 C 0.2241(3) 0.60992(19) 0.04809(15) 0.0350(9) Uani 1 1 d . . . . .
H129 H 0.2093 0.6541 0.0582 0.042 Uiso 1 1 calc R . . . .
C130 C 0.2417(4) 0.5958(2) -0.00353(16) 0.0501(13) Uani 1 1 d . . . . .
H130 H 0.2379 0.6300 -0.0282 0.060 Uiso 1 1 calc R . . . .
C131 C 0.2651(4) 0.5295(2) -0.01814(15) 0.0543(14) Uani 1 1 d . . . . .
H131 H 0.2777 0.5195 -0.0529 0.065 Uiso 1 1 calc R . . . .
C132 C 0.2698(3) 0.47848(19) 0.01879(15) 0.0432(11) Uani 1 1 d . . . . .
H132 H 0.2849 0.4345 0.0084 0.052 Uiso 1 1 calc R . . . .
C133 C 0.3010(2) 0.37785(17) 0.10169(12) 0.0223(7) Uani 1 1 d . . . . .
C134 C 0.3797(2) 0.36897(17) 0.05818(13) 0.0279(8) Uani 1 1 d . . . . .
C135 C 0.4458(3) 0.41653(19) 0.04694(15) 0.0367(9) Uani 1 1 d . . . . .
H135 H 0.4388 0.4564 0.0649 0.044 Uiso 1 1 calc R . . . .
C136 C 0.5225(3) 0.4052(2) 0.00910(17) 0.0504(13) Uani 1 1 d . . . . .
H136 H 0.5658 0.4379 0.0015 0.060 Uiso 1 1 calc R . . . .
C137 C 0.5350(3) 0.3454(2) -0.01750(17) 0.0527(13) Uani 1 1 d . . . . .
H137 H 0.5867 0.3376 -0.0424 0.063 Uiso 1 1 calc R . . . .
C138 C 0.4697(3) 0.2975(2) -0.00661(15) 0.0402(10) Uani 1 1 d . . . . .
H138 H 0.4778 0.2572 -0.0240 0.048 Uiso 1 1 calc R . . . .
C139 C 0.3919(3) 0.30961(19) 0.03037(13) 0.0310(8) Uani 1 1 d . . . . .
H139 H 0.3475 0.2778 0.0366 0.037 Uiso 1 1 calc R . . . .
C140 C 0.2828(2) 0.31755(15) 0.13710(11) 0.0173(6) Uani 1 1 d . . . . .
C141 C 0.3414(2) 0.27711(16) 0.15694(11) 0.0183(6) Uani 1 1 d . . . . .
C142 C 0.4384(2) 0.28190(17) 0.15227(13) 0.0222(7) Uani 1 1 d . . . . .
H14A H 0.4684 0.2828 0.1160 0.027 Uiso 1 1 calc R . . . .
H14B H 0.4588 0.2415 0.1686 0.027 Uiso 1 1 calc R . . . .
C143 C 0.4638(2) 0.34461(18) 0.17672(14) 0.0270(7) Uani 1 1 d . . . . .
H14C H 0.4382 0.3850 0.1634 0.032 Uiso 1 1 calc R . . . .
H14D H 0.4403 0.3412 0.2138 0.032 Uiso 1 1 calc R . . . .
C144 C 0.5640(3) 0.3510(2) 0.16502(17) 0.0395(10) Uani 1 1 d . . . . .
H14E H 0.5896 0.3087 0.1754 0.047 Uiso 1 1 calc R . . . .
H14F H 0.5865 0.3581 0.1281 0.047 Uiso 1 1 calc R . . . .
C145 C 0.5930(3) 0.4088(3) 0.1924(2) 0.0583(14) Uani 1 1 d . . . . .
H14G H 0.5771 0.4514 0.1777 0.087 Uiso 1 1 calc GR . . . .
H14H H 0.6558 0.4060 0.1882 0.087 Uiso 1 1 calc GR . . . .
H14I H 0.5646 0.4055 0.2285 0.087 Uiso 1 1 calc GR . . . .
C146 C 0.3174(2) 0.16876(16) 0.21395(12) 0.0216(6) Uani 1 1 d . . . . .
H14J H 0.3430 0.1337 0.1910 0.032 Uiso 1 1 calc GR . . . .
H14K H 0.2666 0.1517 0.2386 0.032 Uiso 1 1 calc GR . . . .
H14L H 0.3599 0.1829 0.2318 0.032 Uiso 1 1 calc GR . . . .
C147 C 0.1387(3) 0.1920(2) 0.05534(16) 0.0380(9) Uani 1 1 d . . . . .
H14M H 0.1062 0.1546 0.0740 0.057 Uiso 1 1 calc GR . . . .
H14N H 0.1947 0.1938 0.0641 0.057 Uiso 1 1 calc GR . . . .
H14O H 0.1478 0.1863 0.0189 0.057 Uiso 1 1 calc GR . . . .
C148 C 0.0879(2) 0.25688(18) 0.06937(12) 0.0240(7) Uani 1 1 d . . . . .
C149 C 0.0020(2) 0.2591(2) 0.09848(14) 0.0319(8) Uani 1 1 d . . . . .
H149 H -0.0271 0.2186 0.1087 0.038 Uiso 1 1 calc R . . . .
C150 C -0.0433(3) 0.3216(3) 0.11340(19) 0.0490(12) Uani 1 1 d . . . . .
H150 H -0.0999 0.3205 0.1346 0.059 Uiso 1 1 calc R . . . .
C151 C -0.0050(4) 0.3843(3) 0.0971(2) 0.0568(15) Uani 1 1 d . . . . .
C152 C 0.0840(4) 0.3830(2) 0.06683(17) 0.0517(14) Uani 1 1 d . . . . .
H152 H 0.1117 0.4237 0.0550 0.062 Uiso 1 1 calc R . . . .
C153 C 0.1304(3) 0.3209(2) 0.05470(13) 0.0329(8) Uani 1 1 d . . . . .
H153 H 0.1893 0.3215 0.0370 0.040 Uiso 1 1 calc R . . . .
C154 C -0.0737(6) 0.4429(5) 0.1244(4) 0.0312(19) Uani 0.489(8) 1 d . U P A 1
H154 H -0.0898 0.4339 0.1618 0.037 Uiso 0.489(8) 1 calc R . P A 1
C155 C -0.1546(6) 0.4458(5) 0.1040(4) 0.051(3) Uani 0.489(8) 1 d . . P A 1
H15A H -0.1388 0.4557 0.0674 0.076 Uiso 0.489(8) 1 calc GR . P A 1
H15B H -0.1941 0.4807 0.1205 0.076 Uiso 0.489(8) 1 calc GR . P A 1
H15C H -0.1832 0.4028 0.1108 0.076 Uiso 0.489(8) 1 calc GR . P A 1
C156 C -0.0208(5) 0.5083(4) 0.1118(3) 0.034(2) Uani 0.489(8) 1 d . U P A 1
H15D H 0.0280 0.5053 0.1280 0.051 Uiso 0.489(8) 1 calc GR . P A 1
H15E H -0.0581 0.5464 0.1245 0.051 Uiso 0.489(8) 1 calc GR . P A 1
H15F H 0.0009 0.5141 0.0751 0.051 Uiso 0.489(8) 1 calc GR . P A 1
Cl4 Cl 0.00849(5) 0.27169(4) 0.21987(3) 0.02666(17) Uani 1 1 d . . . . .
N10 N 0.20134(17) 0.28879(13) 0.15298(10) 0.0176(5) Uani 1 1 d . . . . .
N11 N 0.20637(17) 0.23302(13) 0.18158(10) 0.0188(5) Uani 1 1 d . . . . .
N12 N 0.29096(17) 0.22666(13) 0.18423(10) 0.0181(5) Uani 1 1 d . . . . .
O4 O 0.03417(17) 0.51879(13) 0.33862(9) 0.0296(5) Uani 1 1 d . . . . .
Ru4 Ru 0.08012(2) 0.32409(2) 0.13759(2) 0.02099(8) Uani 1 1 d . . . . .
C40 C 0.4019(2) 0.9529(2) 0.82404(15) 0.0357(9) Uani 1 1 d . . . . .
H40A H 0.3726 0.9728 0.7990 0.054 Uiso 1 1 calc GR . . . .
H40B H 0.3696 0.9641 0.8580 0.054 Uiso 1 1 calc GR . . . .
H40C H 0.4051 0.9045 0.8214 0.054 Uiso 1 1 calc GR . . . .
C41 C 0.4938(2) 0.98016(16) 0.81409(12) 0.0201(6) Uani 1 1 d . . . . .
C42 C 0.5554(2) 0.96832(16) 0.76310(12) 0.0186(6) Uani 1 1 d . . . . .
C43 C 0.6374(2) 0.99916(16) 0.75126(12) 0.0188(6) Uani 1 1 d . . . . .
H43 H 0.6521 1.0282 0.7742 0.023 Uiso 1 1 calc R . . . .
C44 C 0.6965(2) 0.98603(16) 0.70509(12) 0.0199(6) Uani 1 1 d . . . . .
H44 H 0.7506 1.0073 0.6968 0.024 Uiso 1 1 calc R . . . .
C45 C 0.6765(2) 0.94113(16) 0.67042(12) 0.0191(6) Uani 1 1 d . . . . .
C46 C 0.5972(2) 0.90572(16) 0.68300(12) 0.0182(6) Uani 1 1 d . . . . .
C47 C 0.5362(2) 0.92304(16) 0.72921(12) 0.0191(6) Uani 1 1 d . . . . .
H47 H 0.4812 0.9033 0.7372 0.023 Uiso 1 1 calc R . . . .
C48 C 0.7430(2) 0.93463(16) 0.61975(12) 0.0213(7) Uani 1 1 d . . . . .
C49 C 0.7463(3) 0.99314(17) 0.58109(12) 0.0263(7) Uani 1 1 d . . . . .
C50 C 0.7231(2) 1.05943(17) 0.59598(13) 0.0269(7) Uani 1 1 d . . . . .
H50 H 0.7092 1.0686 0.6309 0.032 Uiso 1 1 calc R . . . .
C51 C 0.7204(3) 1.11216(18) 0.55954(14) 0.0344(9) Uani 1 1 d . . . . .
H51 H 0.7060 1.1561 0.5703 0.041 Uiso 1 1 calc R . . . .
C52 C 0.7391(4) 1.0994(2) 0.50741(15) 0.0502(13) Uani 1 1 d . . . . .
H52 H 0.7367 1.1343 0.4831 0.060 Uiso 1 1 calc R . . . .
C53 C 0.7615(4) 1.0333(2) 0.49212(15) 0.0565(15) Uani 1 1 d . . . . .
H53 H 0.7744 1.0242 0.4572 0.068 Uiso 1 1 calc R . . . .
C54 C 0.7648(3) 0.98106(19) 0.52827(13) 0.0429(11) Uani 1 1 d . . . . .
H54 H 0.7795 0.9373 0.5173 0.052 Uiso 1 1 calc R . . . .
C55 C 0.7951(2) 0.87818(16) 0.61001(12) 0.0232(7) Uani 1 1 d . . . . .
C56 C 0.8743(3) 0.87048(18) 0.56652(13) 0.0305(8) Uani 1 1 d . . . . .
C57 C 0.9389(3) 0.9196(2) 0.55497(16) 0.0430(11) Uani 1 1 d . . . . .
H57 H 0.9305 0.9596 0.5727 0.052 Uiso 1 1 calc R . . . .
C58 C 1.0156(3) 0.9093(2) 0.5172(2) 0.0594(16) Uani 1 1 d . . . . .
H58 H 1.0580 0.9427 0.5099 0.071 Uiso 1 1 calc R . . . .
C59 C 1.0302(3) 0.8499(2) 0.49015(18) 0.0588(15) Uani 1 1 d . . . . .
H59 H 1.0821 0.8433 0.4651 0.071 Uiso 1 1 calc R . . . .
C60 C 0.9666(3) 0.8008(2) 0.50105(16) 0.0443(11) Uani 1 1 d . . . . .
H60 H 0.9758 0.7606 0.4835 0.053 Uiso 1 1 calc R . . . .
C61 C 0.8882(3) 0.81142(19) 0.53843(14) 0.0345(9) Uani 1 1 d . . . . .
H61 H 0.8448 0.7788 0.5446 0.041 Uiso 1 1 calc R . . . .
C62 C 0.7765(2) 0.81668(16) 0.64410(12) 0.0190(6) Uani 1 1 d . . . . .
C63 C 0.8349(2) 0.77488(16) 0.66360(12) 0.0200(6) Uani 1 1 d . . . . .
C64 C 0.9320(2) 0.77821(17) 0.65865(14) 0.0244(7) Uani 1 1 d . . . . .
H64A H 0.9619 0.7768 0.6224 0.029 Uiso 1 1 calc R . . . .
H64B H 0.9511 0.7384 0.6763 0.029 Uiso 1 1 calc R . . . .
C65 C 0.9597(2) 0.84180(19) 0.68082(15) 0.0302(8) Uani 1 1 d . . . . .
H65A H 0.9377 0.8402 0.7180 0.036 Uiso 1 1 calc R . . . .
H65B H 0.9343 0.8818 0.6668 0.036 Uiso 1 1 calc R . . . .
C66 C 1.0602(3) 0.8465(2) 0.66738(18) 0.0446(11) Uani 1 1 d . . . . .
H66A H 1.0852 0.8050 0.6794 0.053 Uiso 1 1 calc R . . . .
H66B H 1.0814 0.8505 0.6301 0.053 Uiso 1 1 calc R . . . .
C67 C 1.0920(3) 0.9063(3) 0.6911(2) 0.0610(15) Uani 1 1 d . . . . .
H67A H 1.0776 0.9478 0.6742 0.092 Uiso 1 1 calc GR . . . .
H67B H 1.1547 0.9024 0.6868 0.092 Uiso 1 1 calc GR . . . .
H67C H 1.0638 0.9067 0.7272 0.092 Uiso 1 1 calc GR . . . .
C68 C 0.8089(2) 0.66630(17) 0.71963(13) 0.0234(7) Uani 1 1 d . . . . .
H68A H 0.8355 0.6317 0.6964 0.035 Uiso 1 1 calc GR . . . .
H68B H 0.7576 0.6487 0.7434 0.035 Uiso 1 1 calc GR . . . .
H68C H 0.8503 0.6800 0.7384 0.035 Uiso 1 1 calc GR . . . .
C69 C 0.6398(3) 0.69206(19) 0.55870(15) 0.0323(8) Uani 1 1 d . . . . .
H69A H 0.6072 0.6542 0.5766 0.048 Uiso 1 1 calc GR . . . .
H69B H 0.6952 0.6937 0.5682 0.048 Uiso 1 1 calc GR . . . .
H69C H 0.6502 0.6870 0.5221 0.048 Uiso 1 1 calc GR . . . .
C70 C 0.5878(2) 0.75688(18) 0.57305(12) 0.0255(7) Uani 1 1 d . . . . .
C71 C 0.5011(3) 0.7574(2) 0.60115(14) 0.0322(8) Uani 1 1 d . . . . .
H71 H 0.4729 0.7163 0.6107 0.039 Uiso 1 1 calc R . . . .
C72 C 0.4537(3) 0.8193(2) 0.61593(17) 0.0430(11) Uani 1 1 d . . . . .
H72 H 0.3965 0.8174 0.6362 0.052 Uiso 1 1 calc R . . . .
C73 C 0.4912(3) 0.8825(2) 0.60065(17) 0.0460(12) Uani 1 1 d . . . . .
C74 C 0.5816(4) 0.8828(2) 0.57172(14) 0.0441(12) Uani 1 1 d . . . . .
H74 H 0.6089 0.9239 0.5608 0.053 Uiso 1 1 calc R . . . .
C75 C 0.6296(3) 0.82115(19) 0.55976(13) 0.0322(8) Uani 1 1 d . . . . .
H75 H 0.6890 0.8223 0.5430 0.039 Uiso 1 1 calc R . . . .
C76 C 0.4222(6) 0.9410(4) 0.6228(3) 0.0262(19) Uani 0.508(8) 1 d . U P B 1
H76 H 0.4008 0.9338 0.6603 0.031 Uiso 0.508(8) 1 calc R . P B 1
C76A C 0.4614(7) 0.9581(5) 0.6041(4) 0.035(2) Uani 0.492(8) 1 d . . P B 2
H76A H 0.5007 0.9822 0.6205 0.042 Uiso 0.492(8) 1 calc R . P B 2
C77 C 0.4741(5) 1.0072(4) 0.6107(3) 0.0313(18) Uani 0.508(8) 1 d . U P B 1
H77A H 0.5238 1.0040 0.6260 0.047 Uiso 0.508(8) 1 calc GR . P B 1
H77B H 0.4365 1.0446 0.6246 0.047 Uiso 0.508(8) 1 calc GR . P B 1
H77C H 0.4942 1.0142 0.5740 0.047 Uiso 0.508(8) 1 calc GR . P B 1
C77A C 0.4601(6) 0.9949(5) 0.5520(3) 0.045(2) Uani 0.492(8) 1 d . . P B 2
H77D H 0.5187 0.9953 0.5303 0.068 Uiso 0.492(8) 1 calc GR . P B 2
H77E H 0.4386 1.0407 0.5578 0.068 Uiso 0.492(8) 1 calc GR . P B 2
H77F H 0.4221 0.9715 0.5354 0.068 Uiso 0.492(8) 1 calc GR . P B 2
C78 C 0.3447(5) 0.9431(4) 0.5972(4) 0.040(2) Uani 0.508(8) 1 d . U P B 1
H78A H 0.3660 0.9498 0.5605 0.060 Uiso 0.508(8) 1 calc GR . P B 1
H78B H 0.3052 0.9799 0.6103 0.060 Uiso 0.508(8) 1 calc GR . P B 1
H78C H 0.3141 0.9011 0.6047 0.060 Uiso 0.508(8) 1 calc GR . P B 1
C78A C 0.3712(8) 0.9568(5) 0.6398(4) 0.050(3) Uani 0.492(8) 1 d . . P B 2
H78D H 0.3347 0.9270 0.6271 0.075 Uiso 0.492(8) 1 calc GR . P B 2
H78E H 0.3456 1.0018 0.6416 0.075 Uiso 0.492(8) 1 calc GR . P B 2
H78F H 0.3758 0.9409 0.6737 0.075 Uiso 0.492(8) 1 calc GR . P B 2
Cl2 Cl 0.50101(5) 0.76968(4) 0.72391(3) 0.02435(16) Uani 1 1 d . . . . .
N4 N 0.69499(17) 0.78839(13) 0.65930(10) 0.0175(5) Uani 1 1 d . . . . .
N5 N 0.69946(17) 0.73197(13) 0.68736(10) 0.0175(5) Uani 1 1 d . . . . .
N6 N 0.78350(17) 0.72466(13) 0.69025(10) 0.0186(5) Uani 1 1 d . . . . .
O2 O 0.51692(16) 1.01043(13) 0.84684(9) 0.0281(5) Uani 1 1 d . . . . .
Ru2 Ru 0.57515(2) 0.82310(2) 0.64243(2) 0.01979(8) Uani 1 1 d . . . . .
C79 C 0.1693(3) 0.7012(2) 0.57155(15) 0.0435(11) Uani 1 1 d . . . . .
H79A H 0.1342 0.7202 0.5491 0.065 Uiso 1 1 calc GR . . . .
H79B H 0.1402 0.7094 0.6067 0.065 Uiso 1 1 calc GR . . . .
H79C H 0.1768 0.6532 0.5672 0.065 Uiso 1 1 calc GR . . . .
C80 C 0.2575(2) 0.73360(17) 0.55858(13) 0.0250(7) Uani 1 1 d . . . . .
C81 C 0.3187(2) 0.72241(16) 0.50753(12) 0.0196(6) Uani 1 1 d . . . . .
C82 C 0.4019(2) 0.75223(16) 0.49570(13) 0.0231(7) Uani 1 1 d . . . . .
H82 H 0.4174 0.7806 0.5188 0.028 Uiso 1 1 calc R . . . .
C83 C 0.4601(2) 0.73906(16) 0.44970(13) 0.0227(7) Uani 1 1 d . . . . .
H83 H 0.5144 0.7601 0.4414 0.027 Uiso 1 1 calc R . . . .
C84 C 0.43972(19) 0.69430(15) 0.41459(12) 0.0162(6) Uani 1 1 d . . . . .
C85 C 0.3594(2) 0.66012(15) 0.42710(12) 0.0161(6) Uani 1 1 d . . . . .
C86 C 0.2992(2) 0.67752(15) 0.47299(12) 0.0183(6) Uani 1 1 d . . . . .
H86 H 0.2437 0.6583 0.4808 0.022 Uiso 1 1 calc R . . . .
C87 C 0.50722(19) 0.68648(15) 0.36491(12) 0.0176(6) Uani 1 1 d . . . . .
C88 C 0.51301(18) 0.74408(15) 0.32580(12) 0.0176(6) Uani 1 1 d . . . . .
C89 C 0.4863(2) 0.81059(17) 0.33997(14) 0.0253(7) Uani 1 1 d . . . . .
H89 H 0.4689 0.8201 0.3748 0.030 Uiso 1 1 calc R . . . .
C90 C 0.4854(2) 0.86247(17) 0.30269(15) 0.0289(8) Uani 1 1 d . . . . .
H90 H 0.4684 0.9063 0.3128 0.035 Uiso 1 1 calc R . . . .
C91 C 0.5096(2) 0.84933(17) 0.25086(14) 0.0252(7) Uani 1 1 d . . . . .
H91 H 0.5089 0.8841 0.2261 0.030 Uiso 1 1 calc R . . . .
C92 C 0.53503(18) 0.78387(16) 0.23593(13) 0.0204(6) Uani 1 1 d . . . . .
H92 H 0.5513 0.7747 0.2010 0.025 Uiso 1 1 calc R . . . .
C93 C 0.53636(17) 0.73197(15) 0.27270(12) 0.0163(6) Uani 1 1 d . . . . .
H93 H 0.5530 0.6883 0.2621 0.020 Uiso 1 1 calc R . . . .
C94 C 0.55813(19) 0.62882(15) 0.35698(12) 0.0166(6) Uani 1 1 d . . . . .
C95 C 0.63899(18) 0.61958(15) 0.31499(12) 0.0168(6) Uani 1 1 d . . . . .
C96 C 0.70619(19) 0.66676(16) 0.30648(12) 0.0191(6) Uani 1 1 d . . . . .
H96 H 0.6985 0.7060 0.3252 0.023 Uiso 1 1 calc R . . . .
C97 C 0.7842(2) 0.65521(17) 0.27023(13) 0.0241(7) Uani 1 1 d . . . . .
H97 H 0.8283 0.6872 0.2644 0.029 Uiso 1 1 calc R . . . .
C98 C 0.7974(2) 0.59658(18) 0.24249(13) 0.0268(7) Uani 1 1 d . . . . .
H98 H 0.8503 0.5890 0.2185 0.032 Uiso 1 1 calc R . . . .
C99 C 0.7308(2) 0.54899(17) 0.25078(13) 0.0233(7) Uani 1 1 d . . . . .
H99 H 0.7389 0.5096 0.2323 0.028 Uiso 1 1 calc R . . . .
C100 C 0.6522(2) 0.56090(17) 0.28688(13) 0.0212(6) Uani 1 1 d . . . . .
H100 H 0.6078 0.5292 0.2923 0.025 Uiso 1 1 calc R . . . .
C101 C 0.5366(2) 0.56839(15) 0.39162(12) 0.0171(6) Uani 1 1 d . . . . .
C102 C 0.5921(2) 0.52487(16) 0.41244(12) 0.0190(6) Uani 1 1 d . . . . .
C103 C 0.6884(2) 0.52664(16) 0.40909(12) 0.0202(6) Uani 1 1 d . . . . .
H10A H 0.7197 0.5256 0.3731 0.024 Uiso 1 1 calc R . . . .
H10B H 0.7057 0.4862 0.4267 0.024 Uiso 1 1 calc R . . . .
C104 C 0.7166(2) 0.58893(16) 0.43245(12) 0.0209(6) Uani 1 1 d . . . . .
H10C H 0.6932 0.6297 0.4183 0.025 Uiso 1 1 calc R . . . .
H10D H 0.6929 0.5869 0.4695 0.025 Uiso 1 1 calc R . . . .
C105 C 0.8167(2) 0.59192(18) 0.42076(14) 0.0265(7) Uani 1 1 d . . . . .
H10E H 0.8396 0.5499 0.4334 0.032 Uiso 1 1 calc R . . . .
H10F H 0.8395 0.5954 0.3836 0.032 Uiso 1 1 calc R . . . .
C106 C 0.8496(3) 0.6510(2) 0.44479(18) 0.0397(9) Uani 1 1 d . . . . .
H10G H 0.8336 0.6929 0.4292 0.059 Uiso 1 1 calc GR . . . .
H10H H 0.9125 0.6474 0.4392 0.059 Uiso 1 1 calc GR . . . .
H10I H 0.8234 0.6500 0.4812 0.059 Uiso 1 1 calc GR . . . .
C107 C 0.5600(2) 0.41592(17) 0.46775(13) 0.0255(7) Uani 1 1 d . . . . .
H10J H 0.5849 0.3808 0.4447 0.038 Uiso 1 1 calc GR . . . .
H10K H 0.5074 0.3999 0.4913 0.038 Uiso 1 1 calc GR . . . .
H10L H 0.6018 0.4280 0.4868 0.038 Uiso 1 1 calc GR . . . .
C108 C 0.3909(3) 0.4403(2) 0.30878(18) 0.0441(10) Uani 1 1 d . . . . .
H10M H 0.3541 0.4056 0.3285 0.066 Uiso 1 1 calc GR . . . .
H10N H 0.4459 0.4401 0.3189 0.066 Uiso 1 1 calc GR . . . .
H10O H 0.4017 0.4317 0.2727 0.066 Uiso 1 1 calc GR . . . .
C109 C 0.3455(2) 0.50833(18) 0.31865(13) 0.0240(7) Uani 1 1 d . . . . .
C110 C 0.2573(2) 0.51524(16) 0.34537(12) 0.0214(7) Uani 1 1 d . . . . .
H110 H 0.2245 0.4763 0.3555 0.026 Uiso 1 1 calc R . . . .
C111 C 0.21572(19) 0.57994(16) 0.35766(11) 0.0159(6) Uani 1 1 d . . . . .
H111 H 0.1580 0.5818 0.3773 0.019 Uiso 1 1 calc R . . . .
C112 C 0.25982(18) 0.64079(15) 0.34077(10) 0.0128(5) Uani 1 1 d . . . . .
C113 C 0.35100(18) 0.63473(16) 0.31346(10) 0.0152(6) Uani 1 1 d . . . . .
H113 H 0.3826 0.6738 0.3014 0.018 Uiso 1 1 calc R . . . .
C114 C 0.3932(2) 0.57042(18) 0.30465(11) 0.0206(6) Uani 1 1 d . . . . .
H114 H 0.4533 0.5681 0.2895 0.025 Uiso 1 1 calc R . . . .
C115 C 0.2186(2) 0.71036(16) 0.35086(12) 0.0226(6) Uani 1 1 d . . . . .
H115 H 0.2579 0.7362 0.3661 0.027 Uiso 1 1 calc R . . . .
C116 C 0.1279(3) 0.7109(2) 0.38826(13) 0.0370(9) Uani 1 1 d . . . . .
H11D H 0.0903 0.6804 0.3770 0.055 Uiso 1 1 calc GR . . . .
H11E H 0.1028 0.7560 0.3890 0.055 Uiso 1 1 calc GR . . . .
H11F H 0.1338 0.6965 0.4222 0.055 Uiso 1 1 calc GR . . . .
C117 C 0.2146(3) 0.74652(19) 0.29917(14) 0.0328(8) Uani 1 1 d . . . . .
H11G H 0.2730 0.7496 0.2775 0.049 Uiso 1 1 calc GR . . . .
H11H H 0.1896 0.7913 0.3053 0.049 Uiso 1 1 calc GR . . . .
H11I H 0.1787 0.7212 0.2825 0.049 Uiso 1 1 calc GR . . . .
Cl3 Cl 0.25713(5) 0.52591(4) 0.46695(3) 0.01882(15) Uani 1 1 d . . . . .
N7 N 0.45351(17) 0.54109(13) 0.40516(10) 0.0170(5) Uani 1 1 d . . . . .
N8 N 0.45555(18) 0.48437(13) 0.43344(10) 0.0207(5) Uani 1 1 d . . . . .
N9 N 0.53831(18) 0.47555(14) 0.43797(10) 0.0205(5) Uani 1 1 d . . . . .
O3 O 0.27933(19) 0.76742(15) 0.59037(10) 0.0374(6) Uani 1 1 d . . . . .
Ru3 Ru 0.33588(2) 0.57776(2) 0.38611(2) 0.01347(7) Uani 1 1 d . . . . .
C157 C 0.0667(2) 0.43670(17) 0.44484(13) 0.0265(7) Uani 1 1 d . . . . .
H15G H 0.0620 0.4726 0.4194 0.032 Uiso 1 1 calc R . . . .
H15H H 0.1052 0.4519 0.4655 0.032 Uiso 1 1 calc R . . . .
Cl5 Cl -0.03921(6) 0.42082(5) 0.48525(4) 0.0436(2) Uani 1 1 d . . . . .
Cl6 Cl 0.11307(7) 0.36251(5) 0.41288(4) 0.0374(2) Uani 1 1 d . . . . .
C158 C 0.4402(3) 0.07098(18) 0.04615(13) 0.0291(8) Uani 1 1 d . . . . .
H15I H 0.4611 0.0382 0.0690 0.035 Uiso 1 1 calc R . . . .
H15J H 0.3948 0.0499 0.0334 0.035 Uiso 1 1 calc R . . . .
Cl7 Cl 0.39559(7) 0.14328(5) 0.08061(4) 0.0415(2) Uani 1 1 d . . . . .
Cl8 Cl 0.52795(7) 0.09428(5) -0.00605(4) 0.0512(3) Uani 1 1 d . . . . .
C159 C 0.6904(3) 0.3178(2) 0.30122(17) 0.0363(9) Uani 1 1 d . . . . .
H15K H 0.7023 0.2831 0.3258 0.044 Uiso 1 1 calc R . . . .
H15L H 0.6486 0.3000 0.2838 0.044 Uiso 1 1 calc R . . . .
Cl9 Cl 0.64405(7) 0.39076(5) 0.33436(4) 0.0425(2) Uani 1 1 d . . . . .
Cl10 Cl 0.78798(9) 0.33712(8) 0.25595(7) 0.0911(6) Uani 1 1 d . . . . .
C160 C 0.1846(3) 0.8173(2) 0.80003(17) 0.0371(9) Uani 1 1 d . . . . .
H16V H 0.1980 0.7829 0.8244 0.045 Uiso 1 1 calc R . . . .
H16W H 0.1417 0.7991 0.7836 0.045 Uiso 1 1 calc R . . . .
Cl11 Cl 0.13968(7) 0.89057(5) 0.83321(4) 0.0421(2) Uani 1 1 d . . . . .
Cl12 Cl 0.28036(9) 0.83671(9) 0.75340(8) 0.1080(8) Uani 1 1 d . . . . .
C161 C 0.6863(3) 0.8191(2) 0.41638(16) 0.0395(9) Uani 1 1 d . . . . .
H16A H 0.6700 0.8300 0.3844 0.059 Uiso 1 1 calc GR . . . .
H16B H 0.6375 0.8287 0.4447 0.059 Uiso 1 1 calc GR . . . .
H16C H 0.7023 0.7717 0.4180 0.059 Uiso 1 1 calc GR . . . .
C162 C 0.7633(3) 0.8607(3) 0.4194(2) 0.0554(13) Uani 1 1 d . . . . .
H16D H 0.7452 0.9082 0.4197 0.066 Uiso 1 1 calc R . . . .
H16E H 0.7788 0.8492 0.4519 0.066 Uiso 1 1 calc R . . . .
C163 C 0.8436(3) 0.8520(2) 0.37664(16) 0.0368(9) Uani 1 1 d . . . . .
H16F H 0.8276 0.8609 0.3440 0.044 Uiso 1 1 calc R . . . .
H16G H 0.8641 0.8051 0.3776 0.044 Uiso 1 1 calc R . . . .
C164 C 0.9189(3) 0.8978(3) 0.37893(19) 0.0490(11) Uani 1 1 d . . . . .
H16H H 0.8983 0.9447 0.3783 0.059 Uiso 1 1 calc R . . . .
H16I H 0.9352 0.8886 0.4115 0.059 Uiso 1 1 calc R . . . .
C165 C 0.9986(3) 0.8893(2) 0.33604(19) 0.0469(11) Uani 1 1 d . . . . .
H16J H 0.9826 0.9013 0.3037 0.056 Uiso 1 1 calc R . . . .
H16K H 1.0163 0.8418 0.3354 0.056 Uiso 1 1 calc R . . . .
C166 C 1.0769(3) 0.9307(2) 0.3388(2) 0.0490(11) Uani 1 1 d . . . . .
H16L H 1.1247 0.9217 0.3097 0.074 Uiso 1 1 calc GR . . . .
H16M H 1.0946 0.9185 0.3701 0.074 Uiso 1 1 calc GR . . . .
H16N H 1.0610 0.9781 0.3382 0.074 Uiso 1 1 calc GR . . . .
C167 C 0.4334(3) 0.5719(2) 0.1620(2) 0.0507(12) Uani 1 1 d . . . . .
H16O H 0.4185 0.5901 0.1311 0.076 Uiso 1 1 calc GR . . . .
H16P H 0.3844 0.5784 0.1909 0.076 Uiso 1 1 calc GR . . . .
H16Q H 0.4471 0.5243 0.1588 0.076 Uiso 1 1 calc GR . . . .
C168 C 0.5133(3) 0.6084(3) 0.17029(19) 0.0524(12) Uani 1 1 d . . . . .
H16R H 0.4968 0.6555 0.1772 0.063 Uiso 1 1 calc R . . . .
H16S H 0.5296 0.5880 0.2006 0.063 Uiso 1 1 calc R . . . .
C169 C 0.5914(3) 0.6063(2) 0.12604(19) 0.0493(11) Uani 1 1 d . . . . .
H16T H 0.5737 0.6246 0.0956 0.059 Uiso 1 1 calc R . . . .
H16U H 0.6086 0.5591 0.1202 0.059 Uiso 1 1 calc R . . . .
C170 C 0.6707(3) 0.6434(2) 0.13084(16) 0.0405(10) Uani 1 1 d . . . . .
H17A H 0.6888 0.6250 0.1612 0.049 Uiso 1 1 calc R . . . .
H17B H 0.6536 0.6906 0.1368 0.049 Uiso 1 1 calc R . . . .
C171 C 0.7487(3) 0.6412(2) 0.08579(19) 0.0486(11) Uani 1 1 d . . . . .
H17C H 0.7315 0.6609 0.0555 0.058 Uiso 1 1 calc R . . . .
H17D H 0.7655 0.5941 0.0792 0.058 Uiso 1 1 calc R . . . .
C172 C 0.8276(3) 0.6779(2) 0.09273(17) 0.0417(10) Uani 1 1 d . . . . .
H17E H 0.8754 0.6724 0.0630 0.063 Uiso 1 1 calc GR . . . .
H17F H 0.8448 0.6594 0.1229 0.063 Uiso 1 1 calc GR . . . .
H17G H 0.8130 0.7253 0.0967 0.063 Uiso 1 1 calc GR . . . .

loop_
_atom_site_aniso_label
_atom_site_aniso_U_11
_atom_site_aniso_U_22
_atom_site_aniso_U_33
_atom_site_aniso_U_23
_atom_site_aniso_U_13
_atom_site_aniso_U_12
C1 0.060(3) 0.042(2) 0.032(2) -0.0150(18) 0.0071(19) -0.011(2)
C2 0.049(2) 0.0155(16) 0.0275(18) -0.0018(13) -0.0140(16) 0.0070(15)
C3 0.0337(18) 0.0171(15) 0.0253(16) -0.0018(13) -0.0150(14) 0.0074(13)
C4 0.0352(19) 0.0152(15) 0.0350(19) -0.0035(13) -0.0192(15) 0.0022(13)
C5 0.0329(18) 0.0135(15) 0.0343(18) -0.0020(13) -0.0183(15) -0.0008(13)
C6 0.0278(16) 0.0111(14) 0.0278(16) -0.0019(12) -0.0177(13) 0.0028(12)
C7 0.0269(16) 0.0093(13) 0.0242(15) -0.0042(11) -0.0132(13) 0.0010(12)
C8 0.0305(17) 0.0144(15) 0.0268(16) -0.0014(12) -0.0109(14) 0.0037(13)
C9 0.0202(15) 0.0167(15) 0.0316(17) -0.0008(13) -0.0124(13) -0.0016(12)
C10 0.0156(14) 0.0111(14) 0.0389(18) 0.0036(13) -0.0128(13) -0.0014(11)
C11 0.0237(16) 0.0169(16) 0.0372(19) 0.0016(14) -0.0113(14) -0.0005(12)
C12 0.0250(17) 0.0143(15) 0.050(2) 0.0071(15) -0.0090(15) -0.0001(13)
C13 0.0217(16) 0.0183(16) 0.045(2) 0.0107(14) -0.0126(15) -0.0053(13)
C14 0.0203(15) 0.0188(15) 0.0385(19) 0.0039(13) -0.0144(14) -0.0054(12)
C15 0.0207(15) 0.0126(14) 0.0354(18) 0.0007(12) -0.0153(13) -0.0046(11)
C16 0.0224(15) 0.0122(14) 0.0271(16) -0.0010(12) -0.0122(13) -0.0034(11)
C17 0.0158(14) 0.0186(15) 0.0277(16) 0.0028(12) -0.0105(12) -0.0013(12)
C18 0.0231(16) 0.0150(15) 0.0387(19) 0.0064(13) -0.0159(14) -0.0052(12)
C19 0.0222(16) 0.0262(18) 0.042(2) 0.0113(15) -0.0104(15) -0.0085(14)
C20 0.0218(16) 0.0319(19) 0.037(2) 0.0081(15) -0.0034(14) -0.0052(14)
C21 0.0238(17) 0.0250(17) 0.0314(18) -0.0037(14) -0.0033(14) 0.0013(13)
C22 0.0185(15) 0.0188(15) 0.0329(18) 0.0007(13) -0.0077(13) -0.0042(12)
C23 0.0190(15) 0.0141(14) 0.0251(16) -0.0022(12) -0.0048(12) -0.0019(12)
C24 0.0261(16) 0.0132(14) 0.0226(15) -0.0022(12) -0.0081(13) 0.0008(12)
C25 0.0226(16) 0.0207(16) 0.0255(16) -0.0038(13) -0.0078(13) 0.0030(12)
C26 0.0245(16) 0.0192(15) 0.0250(16) -0.0012(12) -0.0082(13) 0.0013(12)
C27 0.0213(16) 0.0315(19) 0.0349(19) -0.0026(15) -0.0067(14) -0.0032(14)
C28 0.030(2) 0.037(2) 0.065(3) -0.012(2) -0.0155(19) -0.0053(17)
C29 0.0320(18) 0.0179(16) 0.0282(17) 0.0035(13) -0.0120(14) 0.0023(13)
C30 0.039(2) 0.0248(19) 0.048(2) -0.0166(17) -0.0065(18) 0.0012(16)
C31 0.0276(17) 0.0226(17) 0.0207(15) -0.0092(13) -0.0061(13) 0.0000(13)
C32 0.0169(14) 0.0284(17) 0.0188(15) -0.0059(12) -0.0064(12) -0.0024(12)
C33 0.0151(14) 0.0243(16) 0.0183(14) 0.0002(12) -0.0086(11) -0.0001(12)
C34 0.0179(14) 0.0199(15) 0.0205(15) -0.0011(12) -0.0098(12) 0.0011(12)
C35 0.0178(14) 0.0251(16) 0.0201(15) -0.0016(12) -0.0084(12) -0.0057(12)
C36 0.0246(16) 0.0193(15) 0.0213(15) -0.0025(12) -0.0078(12) -0.0139(12)
C37 0.0251(16) 0.0235(16) 0.0200(15) -0.0003(12) -0.0049(13) 0.0067(13)
C38 0.0299(17) 0.0179(15) 0.0284(17) -0.0054(13) -0.0078(14) 0.0056(13)
C39 0.0255(18) 0.041(2) 0.039(2) -0.0003(16) -0.0139(15) 0.0118(15)
Cl1 0.0264(4) 0.0206(4) 0.0222(4) 0.0017(3) -0.0084(3) -0.0030(3)
N1 0.0224(13) 0.0122(12) 0.0233(13) -0.0009(10) -0.0087(11) -0.0034(10)
N2 0.0236(14) 0.0138(13) 0.0295(14) 0.0001(11) -0.0101(11) 0.0010(10)
N3 0.0248(14) 0.0147(13) 0.0236(13) -0.0012(10) -0.0084(11) 0.0007(10)
O1 0.0537(18) 0.0376(16) 0.0356(15) -0.0159(12) -0.0187(13) 0.0074(13)
Ru1 0.01825(12) 0.01337(12) 0.02036(13) -0.00175(9) -0.00694(9) -0.00207(9)
C1A 0.053(6) 0.049(6) 0.033(5) -0.011(4) -0.014(4) 0.025(5)
C1B 0.068(7) 0.070(7) 0.033(5) -0.015(4) -0.010(5) 0.051(6)
C1C 0.063(6) 0.046(5) 0.043(5) 0.002(4) -0.027(4) 0.019(4)
C118 0.036(2) 0.036(2) 0.0329(19) -0.0140(16) 0.0021(16) -0.0071(16)
C119 0.0281(17) 0.0162(15) 0.0242(16) -0.0024(12) -0.0089(13) 0.0040(12)
C120 0.0273(16) 0.0168(15) 0.0230(16) -0.0033(12) -0.0081(13) 0.0055(12)
C121 0.0304(17) 0.0159(15) 0.0208(15) -0.0066(12) -0.0095(13) 0.0047(12)
C122 0.0249(16) 0.0175(15) 0.0240(16) -0.0017(12) -0.0075(13) 0.0023(12)
C123 0.0262(16) 0.0151(15) 0.0219(15) -0.0031(12) -0.0059(13) 0.0051(12)
C124 0.0255(16) 0.0149(15) 0.0239(16) -0.0080(12) -0.0120(13) 0.0038(12)
C125 0.0224(16) 0.0194(16) 0.0277(17) -0.0059(13) -0.0093(13) 0.0075(12)
C126 0.0346(18) 0.0147(15) 0.0208(15) -0.0026(12) -0.0079(13) 0.0007(13)
C127 0.043(2) 0.0170(16) 0.0184(15) -0.0036(12) -0.0087(14) 0.0060(14)
C128 0.040(2) 0.0178(16) 0.0229(16) -0.0026(13) -0.0064(14) 0.0044(14)
C129 0.059(3) 0.0164(17) 0.0317(19) -0.0018(14) -0.0159(18) 0.0074(16)
C130 0.101(4) 0.023(2) 0.027(2) 0.0037(16) -0.020(2) 0.012(2)
C131 0.119(4) 0.024(2) 0.0193(18) -0.0010(15) -0.015(2) 0.013(2)
C132 0.088(3) 0.0155(17) 0.0247(19) -0.0026(14) -0.012(2) 0.0086(19)
C133 0.0296(17) 0.0179(15) 0.0164(14) -0.0004(12) 0.0000(13) 0.0016(13)
C134 0.038(2) 0.0184(16) 0.0202(16) 0.0004(13) 0.0053(14) 0.0035(14)
C135 0.046(2) 0.0232(18) 0.0295(19) -0.0037(15) 0.0140(17) -0.0038(16)
C136 0.056(3) 0.028(2) 0.048(2) -0.0040(18) 0.028(2) -0.0084(19)
C137 0.064(3) 0.038(2) 0.035(2) -0.0012(18) 0.031(2) 0.003(2)
C138 0.059(3) 0.027(2) 0.0250(18) -0.0039(15) 0.0095(17) 0.0073(18)
C139 0.050(2) 0.0232(18) 0.0157(15) -0.0008(13) 0.0007(15) 0.0005(16)
C140 0.0219(15) 0.0144(14) 0.0149(14) -0.0029(11) -0.0022(11) 0.0003(12)
C141 0.0229(15) 0.0154(14) 0.0151(14) -0.0008(11) -0.0015(12) -0.0008(12)
C142 0.0218(16) 0.0192(16) 0.0241(16) -0.0039(12) -0.0021(12) -0.0005(12)
C143 0.0248(17) 0.0228(17) 0.0322(18) -0.0059(14) -0.0031(14) -0.0043(13)
C144 0.0274(19) 0.046(2) 0.044(2) -0.0122(19) -0.0015(17) -0.0133(17)
C145 0.044(3) 0.055(3) 0.079(4) -0.021(3) -0.014(2) -0.020(2)
C146 0.0268(16) 0.0175(15) 0.0193(15) 0.0013(12) -0.0041(13) 0.0014(13)
C147 0.045(2) 0.030(2) 0.038(2) -0.0159(17) -0.0056(18) 0.0012(17)
C148 0.0323(18) 0.0246(17) 0.0172(15) -0.0070(13) -0.0090(13) -0.0003(14)
C149 0.0282(18) 0.042(2) 0.0293(18) -0.0090(16) -0.0118(15) -0.0073(16)
C150 0.036(2) 0.063(3) 0.060(3) -0.035(2) -0.030(2) 0.020(2)
C151 0.070(3) 0.048(3) 0.074(3) -0.030(3) -0.059(3) 0.036(3)
C152 0.108(4) 0.023(2) 0.042(2) 0.0026(17) -0.055(3) -0.005(2)
C153 0.051(2) 0.031(2) 0.0197(16) -0.0011(14) -0.0134(16) -0.0066(17)
C154 0.020(4) 0.037(5) 0.035(5) -0.011(4) -0.002(4) 0.001(4)
C155 0.029(4) 0.050(6) 0.077(7) -0.008(5) -0.019(5) 0.002(4)
C156 0.034(4) 0.019(4) 0.050(5) -0.007(4) -0.013(4) 0.003(3)
Cl4 0.0201(4) 0.0296(4) 0.0300(4) -0.0088(3) -0.0036(3) -0.0025(3)
N10 0.0189(12) 0.0159(13) 0.0177(12) -0.0016(10) -0.0034(10) 0.0004(10)
N11 0.0188(13) 0.0176(13) 0.0204(13) -0.0020(10) -0.0056(10) 0.0020(10)
N12 0.0201(13) 0.0160(13) 0.0171(12) 0.0006(10) -0.0022(10) -0.0005(10)
O4 0.0351(14) 0.0298(13) 0.0240(12) -0.0083(10) -0.0054(10) -0.0025(11)
Ru4 0.02337(14) 0.01887(14) 0.02323(14) -0.00730(10) -0.00979(10) 0.00391(10)
C40 0.0228(17) 0.047(2) 0.0332(19) -0.0197(17) 0.0065(15) -0.0060(16)
C41 0.0229(16) 0.0171(15) 0.0198(15) -0.0035(12) -0.0039(12) 0.0023(12)
C42 0.0184(14) 0.0161(15) 0.0189(15) -0.0007(11) -0.0005(12) 0.0039(11)
C43 0.0236(15) 0.0149(14) 0.0173(14) -0.0025(11) -0.0035(12) 0.0003(12)
C44 0.0199(15) 0.0163(15) 0.0198(15) 0.0018(12) 0.0019(12) -0.0001(12)
C45 0.0247(16) 0.0150(14) 0.0152(14) 0.0014(11) -0.0006(12) 0.0010(12)
C46 0.0235(15) 0.0140(14) 0.0176(14) -0.0036(11) -0.0057(12) 0.0024(12)
C47 0.0153(14) 0.0186(15) 0.0234(15) -0.0041(12) -0.0044(12) 0.0030(11)
C48 0.0284(17) 0.0150(15) 0.0162(14) 0.0011(12) 0.0026(12) -0.0009(12)
C49 0.043(2) 0.0183(16) 0.0128(15) -0.0007(12) 0.0023(13) 0.0061(14)
C50 0.0371(19) 0.0188(16) 0.0194(16) -0.0001(13) 0.0035(14) 0.0013(14)
C51 0.052(2) 0.0157(16) 0.0301(19) 0.0005(14) -0.0005(17) 0.0044(15)
C52 0.088(4) 0.026(2) 0.0232(19) 0.0098(16) 0.009(2) 0.013(2)
C53 0.110(4) 0.027(2) 0.0176(18) 0.0035(15) 0.010(2) 0.017(2)
C54 0.086(3) 0.0184(18) 0.0145(16) -0.0007(13) 0.0071(18) 0.0083(19)
C55 0.0291(17) 0.0168(15) 0.0189(15) 0.0017(12) 0.0033(13) -0.0006(13)
C56 0.043(2) 0.0174(16) 0.0210(16) -0.0008(13) 0.0132(15) 0.0016(14)
C57 0.048(2) 0.0251(19) 0.040(2) -0.0076(16) 0.0233(19) -0.0067(17)
C58 0.058(3) 0.031(2) 0.064(3) -0.011(2) 0.038(2) -0.017(2)
C59 0.065(3) 0.037(2) 0.049(3) -0.010(2) 0.038(2) -0.008(2)
C60 0.055(3) 0.028(2) 0.036(2) -0.0098(16) 0.0184(19) 0.0010(18)
C61 0.049(2) 0.0221(18) 0.0244(18) -0.0027(14) 0.0083(16) -0.0020(16)
C62 0.0224(15) 0.0145(14) 0.0175(14) -0.0044(11) 0.0010(12) -0.0003(12)
C63 0.0234(16) 0.0158(15) 0.0195(15) -0.0042(12) -0.0019(12) -0.0002(12)
C64 0.0202(16) 0.0211(16) 0.0303(17) -0.0089(13) -0.0011(13) -0.0010(13)
C65 0.0270(18) 0.0248(18) 0.037(2) -0.0090(15) -0.0026(15) -0.0069(14)
C66 0.030(2) 0.048(3) 0.053(3) -0.019(2) 0.0000(18) -0.0141(18)
C67 0.040(3) 0.059(3) 0.083(4) -0.028(3) -0.005(2) -0.022(2)
C68 0.0283(17) 0.0193(16) 0.0228(16) -0.0002(13) -0.0068(13) 0.0025(13)
C69 0.041(2) 0.0220(18) 0.0334(19) -0.0102(15) -0.0056(16) 0.0001(15)
C70 0.0373(19) 0.0238(17) 0.0178(15) -0.0091(13) -0.0102(14) 0.0024(14)
C71 0.0327(19) 0.040(2) 0.0284(18) -0.0116(16) -0.0131(15) -0.0002(16)
C72 0.037(2) 0.056(3) 0.045(2) -0.028(2) -0.0269(19) 0.019(2)
C73 0.066(3) 0.042(3) 0.044(2) -0.023(2) -0.041(2) 0.030(2)
C74 0.098(4) 0.0236(19) 0.0199(17) -0.0019(14) -0.032(2) 0.003(2)
C75 0.054(2) 0.0265(19) 0.0166(16) -0.0041(13) -0.0075(15) -0.0030(17)
C76 0.022(4) 0.036(5) 0.019(4) -0.009(3) 0.000(3) -0.002(4)
C76A 0.042(6) 0.041(7) 0.028(5) -0.008(4) -0.017(4) 0.014(4)
C77 0.032(4) 0.024(4) 0.035(4) -0.007(3) -0.002(3) 0.000(3)
C77A 0.051(5) 0.044(5) 0.046(5) 0.002(4) -0.025(4) 0.019(4)
C78 0.029(4) 0.038(5) 0.056(5) -0.002(4) -0.018(4) 0.003(3)
C78A 0.060(7) 0.050(6) 0.034(5) -0.008(4) 0.000(5) 0.028(5)
Cl2 0.0190(3) 0.0273(4) 0.0256(4) -0.0047(3) -0.0020(3) -0.0030(3)
N4 0.0209(13) 0.0146(12) 0.0154(12) -0.0005(10) -0.0012(10) 0.0001(10)
N5 0.0161(12) 0.0176(13) 0.0175(12) -0.0002(10) -0.0014(10) 0.0003(10)
N6 0.0188(13) 0.0172(13) 0.0187(12) -0.0002(10) -0.0024(10) 0.0006(10)
O2 0.0270(12) 0.0355(14) 0.0199(11) -0.0076(10) 0.0002(9) -0.0066(10)
Ru2 0.02387(14) 0.01891(14) 0.01777(13) -0.00520(10) -0.00686(10) 0.00324(10)
C79 0.053(3) 0.043(2) 0.0262(19) -0.0152(17) 0.0134(18) -0.018(2)
C80 0.0361(19) 0.0161(15) 0.0222(16) 0.0003(13) -0.0064(14) 0.0022(13)
C81 0.0246(16) 0.0141(14) 0.0210(15) 0.0010(12) -0.0080(12) 0.0012(12)
C82 0.0245(16) 0.0160(15) 0.0323(17) -0.0043(13) -0.0134(14) 0.0009(12)
C83 0.0215(15) 0.0154(15) 0.0341(18) -0.0017(13) -0.0120(13) -0.0027(12)
C84 0.0154(14) 0.0100(13) 0.0247(15) -0.0004(11) -0.0077(12) -0.0028(11)
C85 0.0191(14) 0.0106(13) 0.0189(14) 0.0006(11) -0.0053(12) -0.0014(11)
C86 0.0223(15) 0.0114(14) 0.0211(15) 0.0022(11) -0.0053(12) -0.0024(11)
C87 0.0100(13) 0.0145(14) 0.0293(16) 0.0034(12) -0.0066(12) -0.0041(11)
C88 0.0063(12) 0.0149(14) 0.0304(16) 0.0043(12) -0.0028(11) -0.0037(10)
C89 0.0222(16) 0.0173(16) 0.0356(18) 0.0034(14) -0.0062(14) -0.0004(12)
C90 0.0202(16) 0.0158(15) 0.049(2) 0.0066(15) -0.0054(15) -0.0009(12)
C91 0.0185(15) 0.0197(16) 0.0350(18) 0.0110(13) -0.0039(13) -0.0023(12)
C92 0.0091(13) 0.0221(15) 0.0266(16) 0.0075(12) 0.0015(11) -0.0021(11)
C93 0.0043(11) 0.0159(14) 0.0263(15) 0.0050(11) 0.0007(11) -0.0033(10)
C94 0.0128(13) 0.0140(14) 0.0248(15) -0.0014(12) -0.0081(11) -0.0017(11)
C95 0.0080(12) 0.0172(14) 0.0270(15) 0.0036(12) -0.0085(11) -0.0008(11)
C96 0.0140(14) 0.0175(14) 0.0281(16) 0.0032(12) -0.0099(12) -0.0013(11)
C97 0.0117(14) 0.0279(17) 0.0323(17) 0.0073(14) -0.0052(12) -0.0049(12)
C98 0.0153(15) 0.0331(18) 0.0286(17) 0.0054(14) 0.0003(13) 0.0026(13)
C99 0.0187(15) 0.0240(16) 0.0255(16) -0.0015(13) -0.0019(13) 0.0019(12)
C100 0.0135(14) 0.0214(16) 0.0288(17) 0.0014(13) -0.0052(12) -0.0038(12)
C101 0.0154(14) 0.0135(14) 0.0222(15) -0.0031(11) -0.0035(11) -0.0020(11)
C102 0.0239(16) 0.0131(14) 0.0213(15) -0.0016(12) -0.0079(12) 0.0002(12)
C103 0.0241(16) 0.0177(15) 0.0203(15) -0.0003(12) -0.0087(12) 0.0043(12)
C104 0.0241(16) 0.0170(15) 0.0232(15) 0.0013(12) -0.0092(13) 0.0000(12)
C105 0.0239(17) 0.0262(17) 0.0296(17) 0.0036(14) -0.0076(14) -0.0021(13)
C106 0.034(2) 0.033(2) 0.058(3) -0.0059(18) -0.0201(19) -0.0072(16)
C107 0.0327(18) 0.0162(16) 0.0286(17) 0.0005(13) -0.0099(14) 0.0032(13)
C108 0.059(3) 0.030(2) 0.047(2) -0.0181(18) -0.018(2) 0.0106(19)
C109 0.0286(17) 0.0240(17) 0.0204(15) -0.0107(13) -0.0061(13) -0.0014(13)
C110 0.0269(16) 0.0212(16) 0.0184(15) 0.0025(12) -0.0083(12) -0.0168(13)
C111 0.0136(13) 0.0221(15) 0.0113(13) 0.0048(11) -0.0012(10) -0.0116(11)
C112 0.0089(12) 0.0201(15) 0.0069(12) 0.0025(10) 0.0029(10) -0.0026(10)
C113 0.0080(12) 0.0245(15) 0.0100(12) 0.0046(11) 0.0034(10) -0.0048(11)
C114 0.0121(13) 0.0339(18) 0.0138(14) -0.0057(12) 0.0018(11) -0.0004(12)
C115 0.0287(17) 0.0179(15) 0.0207(15) 0.0017(12) -0.0063(13) 0.0041(12)
C116 0.039(2) 0.044(2) 0.0213(17) -0.0031(15) 0.0008(15) 0.0278(18)
C117 0.0349(19) 0.0321(19) 0.0303(18) 0.0083(15) -0.0082(15) 0.0074(15)
Cl3 0.0236(3) 0.0174(3) 0.0140(3) 0.0050(3) -0.0021(3) -0.0055(3)
N7 0.0165(12) 0.0134(12) 0.0219(13) -0.0025(10) -0.0052(10) -0.0049(10)
N8 0.0239(14) 0.0138(13) 0.0244(13) 0.0016(10) -0.0059(11) -0.0010(10)
N9 0.0254(14) 0.0157(13) 0.0212(13) -0.0002(10) -0.0072(11) 0.0005(11)
O3 0.0469(16) 0.0380(16) 0.0299(14) -0.0142(12) -0.0121(12) 0.0009(13)
Ru3 0.01269(11) 0.01257(12) 0.01346(12) 0.00108(8) 0.00057(8) -0.00525(8)
C157 0.0326(18) 0.0195(16) 0.0230(16) -0.0004(13) 0.0032(14) -0.0070(14)
Cl5 0.0345(5) 0.0412(5) 0.0472(5) -0.0165(4) 0.0110(4) -0.0159(4)
Cl6 0.0491(5) 0.0238(4) 0.0334(5) -0.0078(3) 0.0031(4) -0.0004(4)
C158 0.038(2) 0.0209(17) 0.0252(17) -0.0036(13) -0.0012(15) -0.0064(14)
Cl7 0.0602(6) 0.0220(4) 0.0330(5) -0.0066(3) 0.0086(4) -0.0043(4)
Cl8 0.0495(6) 0.0370(5) 0.0525(6) -0.0148(4) 0.0207(5) -0.0091(4)
C159 0.034(2) 0.0263(19) 0.047(2) -0.0105(17) -0.0033(17) -0.0008(16)
Cl9 0.0558(6) 0.0257(5) 0.0407(5) -0.0116(4) 0.0009(4) 0.0003(4)
Cl10 0.0453(7) 0.0659(9) 0.1387(14) -0.0660(9) 0.0405(8) -0.0258(6)
C160 0.035(2) 0.028(2) 0.046(2) -0.0118(17) -0.0049(17) -0.0005(16)
Cl11 0.0571(6) 0.0249(4) 0.0388(5) -0.0106(4) 0.0008(4) 0.0015(4)
Cl12 0.0490(7) 0.0813(10) 0.1659(17) -0.0880(12) 0.0506(9) -0.0342(7)
C161 0.036(2) 0.043(2) 0.040(2) -0.0035(18) -0.0096(17) -0.0093(18)
C162 0.045(3) 0.057(3) 0.061(3) -0.022(2) 0.001(2) -0.018(2)
C163 0.039(2) 0.037(2) 0.034(2) 0.0001(16) -0.0085(17) -0.0043(17)
C164 0.049(3) 0.044(3) 0.051(3) -0.001(2) -0.003(2) -0.019(2)
C165 0.048(3) 0.041(2) 0.050(3) -0.009(2) -0.006(2) -0.010(2)
C166 0.042(2) 0.036(2) 0.063(3) -0.011(2) 0.003(2) -0.0099(19)
C167 0.047(3) 0.042(3) 0.058(3) -0.002(2) 0.000(2) -0.012(2)
C168 0.057(3) 0.045(3) 0.050(3) -0.009(2) 0.001(2) -0.012(2)
C169 0.052(3) 0.040(2) 0.054(3) 0.003(2) -0.008(2) -0.012(2)
C170 0.047(2) 0.038(2) 0.036(2) 0.0072(17) -0.0100(18) -0.0059(18)
C171 0.047(3) 0.041(2) 0.058(3) -0.015(2) -0.008(2) -0.005(2)
C172 0.041(2) 0.041(2) 0.044(2) -0.0023(18) -0.0120(19) -0.0045(18)

loop_
_atom_type_symbol
_atom_type_description
_atom_type_scat_dispersion_real
_atom_type_scat_dispersion_imag
_atom_type_scat_source
C C 0.0181 0.0091 'International Tables Vol C Tables 4.2.6.8 and 6.1.1.4'
H H 0.0000 0.0000 'International Tables Vol C Tables 4.2.6.8 and 6.1.1.4'
Cl Cl 0.3639 0.7018 'International Tables Vol C Tables 4.2.6.8 and 6.1.1.4'
N N 0.0311 0.0180 'International Tables Vol C Tables 4.2.6.8 and 6.1.1.4'
O O 0.0492 0.0322 'International Tables Vol C Tables 4.2.6.8 and 6.1.1.4'
Ru Ru 0.0552 3.2960 'International Tables Vol C Tables 4.2.6.8 and 6.1.1.4'

loop_
_geom_angle_atom_site_label_1
_geom_angle_atom_site_label_2
_geom_angle_atom_site_label_3
_geom_angle
_geom_angle_site_symmetry_1
_geom_angle_site_symmetry_3
_geom_angle_publ_flag
C3 C2 C1 119.2(3) . . ?
O1 C2 C1 120.0(4) . . ?
O1 C2 C3 120.8(4) . . ?
C4 C3 C2 119.5(3) . . ?
C8 C3 C2 121.8(3) . . ?
C8 C3 C4 118.5(3) . . ?
C5 C4 C3 119.5(3) . . ?
C4 C5 C6 121.7(3) . . ?
C5 C6 C9 116.8(3) . . ?
C7 C6 C5 119.8(3) . . ?
C7 C6 C9 123.5(3) . . ?
C6 C7 Ru1 122.2(2) . . ?
C8 C7 C6 116.9(3) . . ?
C8 C7 Ru1 120.5(2) . . ?
C3 C8 C7 123.3(3) . . ?
C6 C9 C10 116.3(3) . . ?
C16 C9 C6 120.7(3) . . ?
C16 C9 C10 122.9(3) . . ?
C11 C10 C9 122.3(3) . . ?
C15 C10 C9 120.0(3) . . ?
C15 C10 C11 117.5(3) . . ?
C12 C11 C10 120.6(3) . . ?
C13 C12 C11 121.1(3) . . ?
C12 C13 C14 119.3(3) . . ?
C15 C14 C13 120.0(3) . . ?
C14 C15 C10 121.5(3) . . ?
C9 C16 C17 126.1(3) . . ?
C9 C16 C23 120.4(3) . . ?
C23 C16 C17 113.5(3) . . ?
C18 C17 C16 120.6(3) . . ?
C22 C17 C16 120.7(3) . . ?
C22 C17 C18 118.5(3) . . ?
C19 C18 C17 120.1(3) . . ?
C18 C19 C20 120.8(3) . . ?
C21 C20 C19 119.5(3) . . ?
C20 C21 C22 119.9(3) . . ?
C21 C22 C17 121.2(3) . . ?
C24 C23 C16 128.8(3) . . ?
N1 C23 C16 123.6(3) . . ?
N1 C23 C24 107.4(3) . . ?
C23 C24 C25 131.5(3) . . ?
N3 C24 C23 103.9(3) . . ?
N3 C24 C25 124.6(3) . . ?
C24 C25 C26 113.7(3) . . ?
C27 C26 C25 111.1(3) . . ?
C28 C27 C26 113.0(3) . . ?
C30 C31 Ru1 130.1(3) . . ?
C32 C31 C30 119.4(3) . . ?
C32 C31 Ru1 66.56(17) . . ?
C36 C31 C30 123.4(3) . . ?
C36 C31 C32 117.1(3) . . ?
C36 C31 Ru1 71.43(18) . . ?
C31 C32 Ru1 75.47(18) . . ?
C33 C32 C31 121.8(3) . . ?
C33 C32 Ru1 71.02(18) . . ?
C32 C33 C34 120.8(3) . . ?
C32 C33 Ru1 71.12(18) . . ?
C34 C33 Ru1 71.73(17) . . ?
C33 C34 C37 124.2(3) . . ?
C33 C34 Ru1 69.85(17) . . ?
C35 C34 C33 116.3(3) . . ?
C35 C34 C37 119.5(3) . . ?
C35 C34 Ru1 69.65(17) . . ?
C37 C34 Ru1 128.7(2) . . ?
C34 C35 C36 122.9(3) . . ?
C34 C35 Ru1 72.40(17) . . ?
C36 C35 Ru1 75.36(18) . . ?
C31 C36 C35 120.8(3) . . ?
C31 C36 Ru1 73.18(18) . . ?
C35 C36 Ru1 67.03(16) . . ?
C34 C37 C38 113.2(3) . . ?
C34 C37 C39 109.5(3) . . ?
C39 C37 C38 109.7(3) . . ?
C23 N1 Ru1 128.4(2) . . ?
N2 N1 C23 109.6(3) . . ?
N2 N1 Ru1 122.0(2) . . ?
N1 N2 N3 106.3(2) . . ?
C24 N3 C29 128.9(3) . . ?
N2 N3 C24 112.7(3) . . ?
N2 N3 C29 118.4(3) . . ?
C7 Ru1 C31 156.41(13) . . ?
C7 Ru1 C32 118.65(12) . . ?
C7 Ru1 C33 92.89(12) . . ?
C7 Ru1 C34 92.98(12) . . ?
C7 Ru1 C35 120.49(12) . . ?
C7 Ru1 C36 158.09(13) . . ?
C7 Ru1 Cl1 88.07(9) . . ?
C7 Ru1 N1 81.64(11) . . ?
C31 Ru1 Cl1 115.24(9) . . ?
C32 Ru1 C31 37.97(12) . . ?
C32 Ru1 C34 69.01(12) . . ?
C32 Ru1 C36 66.17(11) . . ?
C32 Ru1 Cl1 153.20(9) . . ?
C33 Ru1 C31 68.21(12) . . ?
C33 Ru1 C32 37.86(12) . . ?
C33 Ru1 C34 38.43(11) . . ?
C33 Ru1 C36 79.25(12) . . ?
C33 Ru1 Cl1 152.98(8) . . ?
C34 Ru1 C31 80.95(12) . . ?
C34 Ru1 C36 68.12(12) . . ?
C34 Ru1 Cl1 114.55(8) . . ?
C35 Ru1 C31 66.75(12) . . ?
C35 Ru1 C32 80.03(12) . . ?
C35 Ru1 C33 68.07(11) . . ?
C35 Ru1 C34 37.95(11) . . ?
C35 Ru1 C36 37.61(12) . . ?
C35 Ru1 Cl1 88.24(9) . . ?
C36 Ru1 C31 35.40(12) . . ?
C36 Ru1 Cl1 89.92(8) . . ?
N1 Ru1 C31 95.42(11) . . ?
N1 Ru1 C32 94.70(11) . . ?
N1 Ru1 C33 120.07(11) . . ?
N1 Ru1 C34 157.91(11) . . ?
N1 Ru1 C35 157.14(11) . . ?
N1 Ru1 C36 120.03(11) . . ?
N1 Ru1 Cl1 86.81(7) . . ?
C1B C1A C151 102.4(9) . . ?
C1C C1A C1B 112.4(8) . . ?
C1C C1A C151 116.7(7) . . ?
C120 C119 C118 118.5(3) . . ?
O4 C119 C118 120.2(3) . . ?
O4 C119 C120 121.3(3) . . ?
C121 C120 C119 118.6(3) . . ?
C125 C120 C119 121.9(3) . . ?
C125 C120 C121 119.2(3) . . ?
C122 C121 C120 119.0(3) . . ?
C121 C122 C123 121.5(3) . . ?
C122 C123 C126 116.3(3) . . ?
C124 C123 C122 120.5(3) . . ?
C124 C123 C126 123.2(3) . . ?
C123 C124 C125 116.7(3) . . ?
C123 C124 Ru4 122.5(2) . . ?
C125 C124 Ru4 120.3(2) . . ?
C120 C125 C124 122.8(3) . . ?
C127 C126 C123 116.4(3) . . ?
C133 C126 C123 120.6(3) . . ?
C133 C126 C127 123.0(3) . . ?
C128 C127 C126 122.6(3) . . ?
C128 C127 C132 117.1(3) . . ?
C132 C127 C126 120.0(3) . . ?
C129 C128 C127 121.5(3) . . ?
C130 C129 C128 120.7(3) . . ?
C129 C130 C131 119.1(4) . . ?
C132 C131 C130 120.4(4) . . ?
C131 C132 C127 121.3(4) . . ?
C126 C133 C134 126.2(3) . . ?
C126 C133 C140 120.4(3) . . ?
C140 C133 C134 113.4(3) . . ?
C135 C134 C133 121.0(3) . . ?
C135 C134 C139 118.4(3) . . ?
C139 C134 C133 120.4(3) . . ?
C134 C135 C136 120.7(4) . . ?
C137 C136 C135 120.5(4) . . ?
C138 C137 C136 119.4(4) . . ?
C137 C138 C139 120.1(4) . . ?
C138 C139 C134 120.8(4) . . ?
C141 C140 C133 128.4(3) . . ?
N10 C140 C133 123.8(3) . . ?
N10 C140 C141 107.6(3) . . ?
C140 C141 C142 132.1(3) . . ?
N12 C141 C140 104.0(3) . . ?
N12 C141 C142 123.9(3) . . ?
C141 C142 C143 113.6(3) . . ?
C144 C143 C142 110.9(3) . . ?
C145 C144 C143 113.0(4) . . ?
C147 C148 Ru4 130.4(3) . . ?
C149 C148 C147 123.3(3) . . ?
C149 C148 C153 116.9(3) . . ?
C149 C148 Ru4 71.0(2) . . ?
C153 C148 C147 119.7(3) . . ?
C153 C148 Ru4 66.87(19) . . ?
C148 C149 C150 122.1(4) . . ?
C148 C149 Ru4 73.5(2) . . ?
C150 C149 Ru4 68.5(2) . . ?
C149 C150 Ru4 74.0(2) . . ?
C151 C150 C149 121.8(4) . . ?
C151 C150 Ru4 71.9(2) . . ?
C1A C151 Ru4 130.8(4) . . ?
C150 C151 C1A 139.6(6) . . ?
C150 C151 C152 116.8(4) . . ?
C150 C151 C154 107.5(5) . . ?
C150 C151 Ru4 70.8(3) . . ?
C152 C151 C1A 103.4(6) . . ?
C152 C151 C154 135.2(5) . . ?
C152 C151 Ru4 69.5(2) . . ?
C154 C151 Ru4 123.1(4) . . ?
C151 C152 Ru4 72.0(3) . . ?
C153 C152 C151 121.1(4) . . ?
C153 C152 Ru4 71.3(2) . . ?
C148 C153 Ru4 75.5(2) . . ?
C152 C153 C148 121.1(4) . . ?
C152 C153 Ru4 70.6(2) . . ?
C155 C154 C151 111.0(7) . . ?
C155 C154 C156 112.8(8) . . ?
C156 C154 C151 103.9(7) . . ?
C140 N10 Ru4 128.3(2) . . ?
N11 N10 C140 110.2(2) . . ?
N11 N10 Ru4 121.5(2) . . ?
N10 N11 N12 105.8(2) . . ?
C141 N12 C146 128.9(3) . . ?
N11 N12 C141 112.5(3) . . ?
N11 N12 C146 118.7(2) . . ?
C124 Ru4 C148 157.51(13) . . ?
C124 Ru4 C149 156.91(14) . . ?
C124 Ru4 C150 119.41(15) . . ?
C124 Ru4 C151 92.96(15) . . ?
C124 Ru4 C152 93.67(14) . . ?
C124 Ru4 C153 119.97(14) . . ?
C124 Ru4 Cl4 88.41(9) . . ?
C124 Ru4 N10 81.57(11) . . ?
C148 Ru4 Cl4 113.79(9) . . ?
C149 Ru4 C148 35.52(13) . . ?
C149 Ru4 Cl4 89.54(10) . . ?
C150 Ru4 C148 66.87(14) . . ?
C150 Ru4 C149 37.56(16) . . ?
C150 Ru4 C151 37.3(2) . . ?
C150 Ru4 Cl4 89.43(15) . . ?
C151 Ru4 C148 80.76(15) . . ?
C151 Ru4 C149 67.48(17) . . ?
C151 Ru4 Cl4 116.19(17) . . ?
C152 Ru4 C148 68.01(14) . . ?
C152 Ru4 C149 78.73(16) . . ?
C152 Ru4 C150 67.5(2) . . ?
C152 Ru4 C151 38.5(2) . . ?
C152 Ru4 C153 38.17(17) . . ?
C152 Ru4 Cl4 154.61(16) . . ?
C153 Ru4 C148 37.66(13) . . ?
C153 Ru4 C149 65.96(14) . . ?
C153 Ru4 C150 80.02(17) . . ?
C153 Ru4 C151 69.32(18) . . ?
C153 Ru4 Cl4 151.38(10) . . ?
N10 Ru4 C148 95.35(11) . . ?
N10 Ru4 C149 121.30(13) . . ?
N10 Ru4 C150 158.67(15) . . ?
N10 Ru4 C151 155.92(19) . . ?
N10 Ru4 C152 118.12(17) . . ?
N10 Ru4 C153 93.04(13) . . ?
N10 Ru4 Cl4 87.22(7) . . ?
C42 C41 C40 118.2(3) . . ?
O2 C41 C40 120.7(3) . . ?
O2 C41 C42 121.1(3) . . ?
C43 C42 C41 118.9(3) . . ?
C47 C42 C41 121.6(3) . . ?
C47 C42 C43 119.3(3) . . ?
C44 C43 C42 119.3(3) . . ?
C43 C44 C45 121.3(3) . . ?
C44 C45 C48 116.6(3) . . ?
C46 C45 C44 120.6(3) . . ?
C46 C45 C48 122.8(3) . . ?
C45 C46 C47 116.5(3) . . ?
C45 C46 Ru2 122.6(2) . . ?
C47 C46 Ru2 120.3(2) . . ?
C42 C47 C46 122.7(3) . . ?
C49 C48 C45 116.2(3) . . ?
C55 C48 C45 120.9(3) . . ?
C55 C48 C49 122.9(3) . . ?
C50 C49 C48 122.2(3) . . ?
C50 C49 C54 117.6(3) . . ?
C54 C49 C48 119.9(3) . . ?
C51 C50 C49 121.3(3) . . ?
C52 C51 C50 120.3(3) . . ?
C51 C52 C53 118.9(4) . . ?
C54 C53 C52 120.8(4) . . ?
C53 C54 C49 121.1(4) . . ?
C48 C55 C56 126.2(3) . . ?
C48 C55 C62 120.5(3) . . ?
C62 C55 C56 113.3(3) . . ?
C57 C56 C55 121.1(3) . . ?
C57 C56 C61 118.3(3) . . ?
C61 C56 C55 120.5(3) . . ?
C58 C57 C56 120.5(4) . . ?
C57 C58 C59 121.1(4) . . ?
C60 C59 C58 119.0(4) . . ?
C59 C60 C61 120.2(4) . . ?
C56 C61 C60 120.8(4) . . ?
C63 C62 C55 128.6(3) . . ?
N4 C62 C55 123.7(3) . . ?
N4 C62 C63 107.6(3) . . ?
C62 C63 C64 132.1(3) . . ?
N6 C63 C62 103.8(3) . . ?
N6 C63 C64 124.1(3) . . ?
C63 C64 C65 113.6(3) . . ?
C64 C65 C66 110.4(3) . . ?
C67 C66 C65 112.9(4) . . ?
C69 C70 Ru2 131.0(3) . . ?
C71 C70 C69 122.6(3) . . ?
C71 C70 C75 117.5(3) . . ?
C71 C70 Ru2 71.0(2) . . ?
C75 C70 C69 119.9(3) . . ?
C75 C70 Ru2 66.92(19) . . ?
C70 C71 C72 121.8(4) . . ?
C70 C71 Ru2 73.5(2) . . ?
C72 C71 Ru2 68.5(2) . . ?
C71 C72 Ru2 73.9(2) . . ?
C73 C72 C71 121.7(4) . . ?
C73 C72 Ru2 71.8(2) . . ?
C72 C73 C74 117.1(4) . . ?
C72 C73 C76 109.6(5) . . ?
C72 C73 C76A 137.5(6) . . ?
C72 C73 Ru2 71.0(2) . . ?
C74 C73 C76 133.2(5) . . ?
C74 C73 C76A 105.4(6) . . ?
C74 C73 Ru2 69.4(2) . . ?
C76 C73 Ru2 126.8(4) . . ?
C76A C73 Ru2 130.2(4) . . ?
C73 C74 Ru2 71.9(2) . . ?
C75 C74 C73 120.7(4) . . ?
C75 C74 Ru2 71.3(2) . . ?
C70 C75 Ru2 75.6(2) . . ?
C74 C75 C70 121.0(4) . . ?
C74 C75 Ru2 70.5(2) . . ?
C77 C76 C73 105.2(7) . . ?
C78 C76 C73 111.1(6) . . ?
C78 C76 C77 110.9(7) . . ?
C77A C76A C73 114.9(7) . . ?
C78A C76A C73 104.2(9) . . ?
C78A C76A C77A 111.6(8) . . ?
C62 N4 Ru2 128.6(2) . . ?
N5 N4 C62 110.0(3) . . ?
N5 N4 Ru2 121.4(2) . . ?
N4 N5 N6 106.0(2) . . ?
C63 N6 C68 128.6(3) . . ?
N5 N6 C63 112.6(3) . . ?
N5 N6 C68 118.8(3) . . ?
C46 Ru2 C70 157.29(13) . . ?
C46 Ru2 C71 157.22(14) . . ?
C46 Ru2 C72 119.69(14) . . ?
C46 Ru2 C73 93.28(14) . . ?
C46 Ru2 C74 93.66(13) . . ?
C46 Ru2 C75 119.93(13) . . ?
C46 Ru2 Cl2 88.16(9) . . ?
C46 Ru2 N4 81.82(11) . . ?
C70 Ru2 Cl2 114.25(9) . . ?
C71 Ru2 C70 35.50(13) . . ?
C71 Ru2 Cl2 89.75(10) . . ?
C72 Ru2 C70 66.75(14) . . ?
C72 Ru2 C71 37.58(15) . . ?
C72 Ru2 C73 37.21(19) . . ?
C72 Ru2 Cl2 89.47(13) . . ?
C73 Ru2 C70 80.48(14) . . ?
C73 Ru2 C71 67.42(16) . . ?
C73 Ru2 Cl2 116.07(15) . . ?
C74 Ru2 C70 67.84(14) . . ?
C74 Ru2 C71 78.91(16) . . ?
C74 Ru2 C72 67.77(19) . . ?
C74 Ru2 C73 38.67(19) . . ?
C74 Ru2 C75 38.20(15) . . ?
C74 Ru2 Cl2 154.72(15) . . ?
C75 Ru2 C70 37.48(13) . . ?
C75 Ru2 C71 66.00(14) . . ?
C75 Ru2 C72 80.12(17) . . ?
C75 Ru2 C73 69.41(17) . . ?
C75 Ru2 Cl2 151.65(10) . . ?
N4 Ru2 C70 95.03(12) . . ?
N4 Ru2 C71 120.75(12) . . ?
N4 Ru2 C72 158.14(14) . . ?
N4 Ru2 C73 156.08(17) . . ?
N4 Ru2 C74 117.94(16) . . ?
N4 Ru2 C75 92.69(13) . . ?
N4 Ru2 Cl2 87.29(7) . . ?
C81 C80 C79 119.4(3) . . ?
O3 C80 C79 119.7(3) . . ?
O3 C80 C81 120.8(3) . . ?
C82 C81 C80 119.3(3) . . ?
C86 C81 C80 121.6(3) . . ?
C86 C81 C82 118.7(3) . . ?
C83 C82 C81 119.4(3) . . ?
C82 C83 C84 121.7(3) . . ?
C83 C84 C87 116.5(3) . . ?
C85 C84 C83 120.1(3) . . ?
C85 C84 C87 123.5(3) . . ?
C84 C85 Ru3 122.3(2) . . ?
C86 C85 C84 116.8(3) . . ?
C86 C85 Ru3 120.3(2) . . ?
C81 C86 C85 123.1(3) . . ?
C88 C87 C84 116.2(3) . . ?
C94 C87 C84 120.1(3) . . ?
C94 C87 C88 123.7(3) . . ?
C89 C88 C87 122.0(3) . . ?
C89 C88 C93 117.2(3) . . ?
C93 C88 C87 120.5(3) . . ?
C90 C89 C88 121.0(3) . . ?
C91 C90 C89 120.5(3) . . ?
C90 C91 C92 119.5(3) . . ?
C93 C92 C91 120.4(3) . . ?
C92 C93 C88 121.3(3) . . ?
C87 C94 C95 125.8(3) . . ?
C87 C94 C101 120.9(3) . . ?
C101 C94 C95 113.3(3) . . ?
C96 C95 C94 120.2(3) . . ?
C100 C95 C94 120.5(3) . . ?
C100 C95 C96 119.0(3) . . ?
C97 C96 C95 120.1(3) . . ?
C96 C97 C98 120.8(3) . . ?
C97 C98 C99 119.6(3) . . ?
C100 C99 C98 119.5(3) . . ?
C99 C100 C95 121.0(3) . . ?
C102 C101 C94 129.4(3) . . ?
N7 C101 C94 123.1(3) . . ?
N7 C101 C102 107.2(3) . . ?
C101 C102 C103 131.5(3) . . ?
N9 C102 C101 104.1(3) . . ?
N9 C102 C103 124.5(3) . . ?
C102 C103 C104 113.9(3) . . ?
C105 C104 C103 110.5(3) . . ?
C106 C105 C104 113.4(3) . . ?
C108 C109 Ru3 129.8(3) . . ?
C110 C109 C108 122.4(3) . . ?
C110 C109 C114 116.2(3) . . ?
C110 C109 Ru3 70.67(18) . . ?
C114 C109 C108 121.1(3) . . ?
C114 C109 Ru3 66.14(17) . . ?
C109 C110 C111 122.4(3) . . ?
C109 C110 Ru3 73.49(18) . . ?
C111 C110 Ru3 68.66(16) . . ?
C110 C111 Ru3 73.79(17) . . ?
C112 C111 C110 121.7(3) . . ?
C112 C111 Ru3 72.14(16) . . ?
C111 C112 C113 116.6(3) . . ?
C111 C112 C115 124.1(3) . . ?
C111 C112 Ru3 70.55(17) . . ?
C113 C112 C115 119.2(3) . . ?
C113 C112 Ru3 69.02(16) . . ?
C115 C112 Ru3 129.5(2) . . ?
C112 C113 Ru3 72.42(15) . . ?
C114 C113 C112 121.1(3) . . ?
C114 C113 Ru3 70.70(17) . . ?
C109 C114 Ru3 76.14(18) . . ?
C113 C114 C109 121.6(3) . . ?
C113 C114 Ru3 71.04(16) . . ?
C112 C115 C116 114.5(3) . . ?
C112 C115 C117 109.0(3) . . ?
C116 C115 C117 110.7(3) . . ?
C101 N7 Ru3 129.0(2) . . ?
N8 N7 C101 109.5(3) . . ?
N8 N7 Ru3 121.50(19) . . ?
N7 N8 N9 106.5(2) . . ?
C102 N9 C107 128.8(3) . . ?
N8 N9 C102 112.7(3) . . ?
N8 N9 C107 118.4(3) . . ?
C85 Ru3 C109 159.44(12) . . ?
C85 Ru3 C110 155.57(13) . . ?
C85 Ru3 C111 118.22(12) . . ?
C85 Ru3 C112 92.89(11) . . ?
C85 Ru3 C113 94.87(11) . . ?
C85 Ru3 C114 121.79(12) . . ?
C85 Ru3 Cl3 88.25(8) . . ?
C85 Ru3 N7 81.32(11) . . ?
C109 Ru3 Cl3 112.01(9) . . ?
C110 Ru3 C109 35.85(12) . . ?
C110 Ru3 Cl3 88.63(8) . . ?
C111 Ru3 C109 67.24(12) . . ?
C111 Ru3 C110 37.56(12) . . ?
C111 Ru3 C112 37.31(10) . . ?
C111 Ru3 Cl3 90.10(7) . . ?
C112 Ru3 C109 80.94(12) . . ?
C112 Ru3 C110 67.43(11) . . ?
C112 Ru3 Cl3 117.96(7) . . ?
C113 Ru3 C109 68.11(12) . . ?
C113 Ru3 C110 78.87(11) . . ?
C113 Ru3 C111 67.77(10) . . ?
C113 Ru3 C112 38.56(9) . . ?
C113 Ru3 Cl3 156.35(8) . . ?
C114 Ru3 C109 37.72(12) . . ?
C114 Ru3 C110 66.29(11) . . ?
C114 Ru3 C111 80.46(11) . . ?
C114 Ru3 C112 69.55(11) . . ?
C114 Ru3 C113 38.27(12) . . ?
C114 Ru3 Cl3 149.50(9) . . ?
N7 Ru3 C109 95.62(11) . . ?
N7 Ru3 C110 122.73(11) . . ?
N7 Ru3 C111 160.22(11) . . ?
N7 Ru3 C112 153.97(10) . . ?
N7 Ru3 C113 116.28(10) . . ?
N7 Ru3 C114 91.90(11) . . ?
N7 Ru3 Cl3 87.37(7) . . ?
Cl6 C157 Cl5 111.02(18) . . ?
Cl8 C158 Cl7 110.17(19) . . ?
Cl10 C159 Cl9 110.9(2) . . ?
Cl12 C160 Cl11 110.6(2) . . ?
C163 C162 C161 115.2(4) . . ?
C162 C163 C164 114.1(4) . . ?
C165 C164 C163 114.0(4) . . ?
C164 C165 C166 115.7(4) . . ?
C169 C168 C167 114.2(4) . . ?
C168 C169 C170 116.9(4) . . ?
C169 C170 C171 116.4(4) . . ?
C170 C171 C172 114.6(4) . . ?

loop_
_geom_bond_atom_site_label_1
_geom_bond_atom_site_label_2
_geom_bond_distance
_geom_bond_site_symmetry_2
_geom_bond_publ_flag
C1 C2 1.497(6) . ?
C2 C3 1.489(5) . ?
C2 O1 1.220(5) . ?
C3 C4 1.402(5) . ?
C3 C8 1.396(5) . ?
C4 C5 1.375(5) . ?
C5 C6 1.412(4) . ?
C6 C7 1.408(4) . ?
C6 C9 1.498(5) . ?
C7 C8 1.399(5) . ?
C7 Ru1 2.088(3) . ?
C9 C10 1.504(4) . ?
C9 C16 1.355(5) . ?
C10 C11 1.403(5) . ?
C10 C15 1.400(5) . ?
C11 C12 1.395(5) . ?
C12 C13 1.373(5) . ?
C13 C14 1.392(5) . ?
C14 C15 1.389(4) . ?
C16 C17 1.488(5) . ?
C16 C23 1.472(4) . ?
C17 C18 1.405(4) . ?
C17 C22 1.394(5) . ?
C18 C19 1.389(5) . ?
C19 C20 1.391(5) . ?
C20 C21 1.389(5) . ?
C21 C22 1.390(5) . ?
C23 C24 1.384(4) . ?
C23 N1 1.376(4) . ?
C24 C25 1.486(4) . ?
C24 N3 1.356(4) . ?
C25 C26 1.531(5) . ?
C26 C27 1.523(5) . ?
C27 C28 1.516(5) . ?
C29 N3 1.464(4) . ?
C30 C31 1.502(5) . ?
C31 C32 1.454(5) . ?
C31 C36 1.385(5) . ?
C31 Ru1 2.288(3) . ?
C32 C33 1.407(5) . ?
C32 Ru1 2.169(3) . ?
C33 C34 1.435(4) . ?
C33 Ru1 2.168(3) . ?
C34 C35 1.415(4) . ?
C34 C37 1.514(4) . ?
C34 Ru1 2.193(3) . ?
C35 C36 1.430(5) . ?
C35 Ru1 2.157(3) . ?
C36 Ru1 2.266(3) . ?
C37 C38 1.540(5) . ?
C37 C39 1.531(5) . ?
Cl1 Ru1 2.4238(8) . ?
N1 N2 1.322(4) . ?
N1 Ru1 2.119(3) . ?
N2 N3 1.330(4) . ?
C1A C1B 1.535(14) . ?
C1A C1C 1.515(12) . ?
C1A C151 1.564(10) . ?
C118 C119 1.515(5) . ?
C119 C120 1.495(5) . ?
C119 O4 1.213(4) . ?
C120 C121 1.400(5) . ?
C120 C125 1.391(5) . ?
C121 C122 1.387(5) . ?
C122 C123 1.403(5) . ?
C123 C124 1.402(5) . ?
C123 C126 1.504(4) . ?
C124 C125 1.412(5) . ?
C124 Ru4 2.086(3) . ?
C126 C127 1.497(4) . ?
C126 C133 1.357(5) . ?
C127 C128 1.399(5) . ?
C127 C132 1.408(5) . ?
C128 C129 1.392(5) . ?
C129 C130 1.380(5) . ?
C130 C131 1.394(6) . ?
C131 C132 1.387(5) . ?
C133 C134 1.489(4) . ?
C133 C140 1.474(4) . ?
C134 C135 1.388(5) . ?
C134 C139 1.400(5) . ?
C135 C136 1.391(5) . ?
C136 C137 1.391(6) . ?
C137 C138 1.381(7) . ?
C138 C139 1.394(5) . ?
C140 C141 1.378(4) . ?
C140 N10 1.374(4) . ?
C141 C142 1.497(4) . ?
C141 N12 1.360(4) . ?
C142 C143 1.532(5) . ?
C143 C144 1.530(5) . ?
C144 C145 1.521(6) . ?
C146 N12 1.463(4) . ?
C147 C148 1.499(5) . ?
C148 C149 1.382(5) . ?
C148 C153 1.440(5) . ?
C148 Ru4 2.282(3) . ?
C149 C150 1.427(6) . ?
C149 Ru4 2.249(4) . ?
C150 C151 1.397(8) . ?
C150 Ru4 2.177(4) . ?
C151 C152 1.433(8) . ?
C151 C154 1.629(11) . ?
C151 Ru4 2.192(4) . ?
C152 C153 1.414(6) . ?
C152 Ru4 2.158(4) . ?
C153 Ru4 2.168(4) . ?
C154 C155 1.489(12) . ?
C154 C156 1.535(11) . ?
Cl4 Ru4 2.4147(9) . ?
N10 N11 1.319(4) . ?
N10 Ru4 2.121(3) . ?
N11 N12 1.342(4) . ?
C40 C41 1.509(5) . ?
C41 C42 1.492(4) . ?
C41 O2 1.210(4) . ?
C42 C43 1.397(4) . ?
C42 C47 1.389(4) . ?
C43 C44 1.383(4) . ?
C44 C45 1.405(5) . ?
C45 C46 1.404(4) . ?
C45 C48 1.505(4) . ?
C46 C47 1.416(4) . ?
C46 Ru2 2.081(3) . ?
C48 C49 1.504(4) . ?
C48 C55 1.356(5) . ?
C49 C50 1.397(5) . ?
C49 C54 1.401(5) . ?
C50 C51 1.396(5) . ?
C51 C52 1.386(5) . ?
C52 C53 1.393(6) . ?
C53 C54 1.386(5) . ?
C55 C56 1.492(4) . ?
C55 C62 1.474(4) . ?
C56 C57 1.393(5) . ?
C56 C61 1.399(5) . ?
C57 C58 1.388(5) . ?
C58 C59 1.390(6) . ?
C59 C60 1.381(6) . ?
C60 C61 1.401(5) . ?
C62 C63 1.385(5) . ?
C62 N4 1.370(4) . ?
C63 C64 1.495(4) . ?
C63 N6 1.358(4) . ?
C64 C65 1.530(5) . ?
C65 C66 1.531(5) . ?
C66 C67 1.516(6) . ?
C68 N6 1.459(4) . ?
C69 C70 1.508(5) . ?
C70 C71 1.384(5) . ?
C70 C75 1.435(5) . ?
C70 Ru2 2.284(3) . ?
C71 C72 1.430(6) . ?
C71 Ru2 2.253(4) . ?
C72 C73 1.396(7) . ?
C72 Ru2 2.181(4) . ?
C73 C74 1.441(7) . ?
C73 C76 1.589(10) . ?
C73 C76A 1.548(10) . ?
C73 Ru2 2.193(4) . ?
C74 C75 1.416(6) . ?
C74 Ru2 2.159(4) . ?
C75 Ru2 2.170(3) . ?
C76 C77 1.540(11) . ?
C76 C78 1.524(11) . ?
C76A C77A 1.542(12) . ?
C76A C78A 1.502(14) . ?
Cl2 Ru2 2.4169(8) . ?
N4 N5 1.320(4) . ?
N4 Ru2 2.113(3) . ?
N5 N6 1.336(4) . ?
C79 C80 1.497(5) . ?
C80 C81 1.488(5) . ?
C80 O3 1.220(4) . ?
C81 C82 1.404(4) . ?
C81 C86 1.399(4) . ?
C82 C83 1.374(5) . ?
C83 C84 1.415(4) . ?
C84 C85 1.406(4) . ?
C84 C87 1.496(4) . ?
C85 C86 1.405(4) . ?
C85 Ru3 2.091(3) . ?
C87 C88 1.495(4) . ?
C87 C94 1.362(4) . ?
C88 C89 1.406(5) . ?
C88 C93 1.407(4) . ?
C89 C90 1.394(5) . ?
C90 C91 1.380(5) . ?
C91 C92 1.387(5) . ?
C92 C93 1.386(4) . ?
C94 C95 1.489(4) . ?
C94 C101 1.470(4) . ?
C95 C96 1.396(4) . ?
C95 C100 1.393(5) . ?
C96 C97 1.385(4) . ?
C97 C98 1.387(5) . ?
C98 C99 1.396(5) . ?
C99 C100 1.390(4) . ?
C101 C102 1.389(4) . ?
C101 N7 1.382(4) . ?
C102 C103 1.489(4) . ?
C102 N9 1.354(4) . ?
C103 C104 1.527(4) . ?
C104 C105 1.522(4) . ?
C105 C106 1.517(5) . ?
C107 N9 1.463(4) . ?
C108 C109 1.503(5) . ?
C109 C110 1.398(5) . ?
C109 C114 1.442(5) . ?
C109 Ru3 2.289(3) . ?
C110 C111 1.430(5) . ?
C110 Ru3 2.253(3) . ?
C111 C112 1.404(4) . ?
C111 Ru3 2.185(3) . ?
C112 C113 1.442(4) . ?
C112 C115 1.505(4) . ?
C112 Ru3 2.206(3) . ?
C113 C114 1.415(5) . ?
C113 Ru3 2.160(3) . ?
C114 Ru3 2.156(3) . ?
C115 C116 1.527(5) . ?
C115 C117 1.536(4) . ?
Cl3 Ru3 2.4127(7) . ?
N7 N8 1.323(4) . ?
N7 Ru3 2.117(3) . ?
N8 N9 1.332(4) . ?
C157 Cl5 1.776(3) . ?
C157 Cl6 1.775(4) . ?
C158 Cl7 1.767(4) . ?
C158 Cl8 1.762(4) . ?
C159 Cl9 1.768(4) . ?
C159 Cl10 1.746(4) . ?
C160 Cl11 1.769(4) . ?
C160 Cl12 1.744(4) . ?
C161 C162 1.498(6) . ?
C162 C163 1.494(6) . ?
C163 C164 1.521(6) . ?
C164 C165 1.489(6) . ?
C165 C166 1.510(6) . ?
C167 C168 1.527(7) . ?
C168 C169 1.484(6) . ?
C169 C170 1.494(7) . ?
C170 C171 1.497(6) . ?
C171 C172 1.502(6) . ?
